data_1514509
loop_
_publ_author_name
'Whitehead, Martina'
'Turega, Simon'
'Stephenson, Andrew'
'Hunter, Christopher A.'
'Ward, Michael D.'

_publ_section_title
;
 Quantification of solvent effects on molecular recognition in polyhedral
 coordination cage hosts
;
_journal_issue 7
_journal_name_full 'Chemical Science'
_journal_page_first 2744
_journal_paper_doi 10.1039/c3sc50546d
_journal_volume 4
_journal_year 2013
_chemical_formula_moiety 'C360 H312 Co8 N72 O24, 16(B F4), 8(C H4 O), 8(H2O)'
_chemical_formula_sum 'C368 H360 B16 Co8 F64 N72 O40'
_chemical_formula_weight 8291.68
_chemical_name_systematic
;
?
;
_space_group_IT_number 15
_symmetry_cell_setting monoclinic
_symmetry_space_group_name_Hall '-C 2yc'
_symmetry_space_group_name_H-M 'C 1 2/c 1'
_atom_sites_solution_hydrogens geom
_atom_sites_solution_primary direct
_atom_sites_solution_secondary difmap
_audit_creation_method SHELXL-97
_cell_angle_alpha 90.00
_cell_angle_beta 106.741(5)
_cell_angle_gamma 90.00
_cell_formula_units_Z 4
_cell_length_a 27.658(10)
_cell_length_b 39.485(13)
_cell_length_c 42.581(15)
_cell_measurement_reflns_used 30144
_cell_measurement_temperature 100(2)
_cell_measurement_theta_max 31.7
_cell_measurement_theta_min 2.2
_cell_volume 44531(3)
_computing_cell_refinement
;
CrystalClear-SM Expert 3.1 b5 (Rigaku, 2011)
;
_computing_data_collection
;
CrystalClear-SM Expert 3.1 b5 (Rigaku, 2011)
;
_computing_data_reduction
;
CrystalClear-SM Expert 3.1 b5 (Rigaku, 2011)
;
_computing_structure_refinement 'SHELXL-97 (Sheldrick, 2008)'
_computing_structure_solution 'SHELXS-97 (Sheldrick, 2008)'
_diffrn_ambient_temperature 100(2)
_diffrn_detector CCD
_diffrn_detector_area_resol_mean 28.5714
_diffrn_measured_fraction_theta_full 0.991
_diffrn_measured_fraction_theta_max 0.991
_diffrn_measurement_device
;
AFC12 (Right): Kappa 3 circle
;
_diffrn_measurement_device_type
;
Rigaku Saturn724+ (2x2 bin mode)
;
_diffrn_measurement_method 'profile data from \w-scans'
_diffrn_measurement_specimen_support Mitegen
_diffrn_radiation_monochromator Confocal
_diffrn_radiation_source 'Rotating Anode'
_diffrn_radiation_type MoK\a
_diffrn_radiation_wavelength 0.71073
_diffrn_reflns_av_R_equivalents 0.0748
_diffrn_reflns_av_sigmaI/netI 0.0885
_diffrn_reflns_limit_h_max 29
_diffrn_reflns_limit_h_min -29
_diffrn_reflns_limit_k_max 42
_diffrn_reflns_limit_k_min -42
_diffrn_reflns_limit_l_max 45
_diffrn_reflns_limit_l_min -35
_diffrn_reflns_number 111888
_diffrn_reflns_theta_full 22.50
_diffrn_reflns_theta_max 22.50
_diffrn_reflns_theta_min 2.92
_exptl_absorpt_coefficient_mu 0.383
_exptl_absorpt_correction_T_max 1.000
_exptl_absorpt_correction_T_min 0.715
_exptl_absorpt_correction_type multi-scan
_exptl_absorpt_process_details sadabs
_exptl_crystal_colour 'Light Orange'
_exptl_crystal_density_diffrn 1.237
_exptl_crystal_density_method 'not measured'
_exptl_crystal_description Block
_exptl_crystal_F_000 17056
_exptl_crystal_size_max 0.14
_exptl_crystal_size_mid 0.13
_exptl_crystal_size_min 0.06
_refine_diff_density_max 1.332
_refine_diff_density_min -0.608
_refine_diff_density_rms 0.128
_refine_ls_extinction_method none
_refine_ls_goodness_of_fit_ref 1.645
_refine_ls_hydrogen_treatment constr
_refine_ls_matrix_type full
_refine_ls_number_parameters 1916
_refine_ls_number_reflns 28864
_refine_ls_number_restraints 2543
_refine_ls_restrained_S_all 1.634
_refine_ls_R_factor_all 0.2161
_refine_ls_R_factor_gt 0.1761
_refine_ls_shift/su_max 0.001
_refine_ls_shift/su_mean 0.000
_refine_ls_structure_factor_coef Fsqd
_refine_ls_weighting_details 'calc w=1/[\s^2^(Fo^2^)+(0.2000P)^2^+0.0000P] where P=(Fo^2^+2Fc^2^)/3'
_refine_ls_weighting_scheme calc
_refine_ls_wR_factor_gt 0.4464
_refine_ls_wR_factor_ref 0.4770
_reflns_number_gt 18476
_reflns_number_total 28864
_reflns_threshold_expression >2sigma(I)
_cod_data_source_file c3sc50546d.txt
_cod_data_source_block 2012ncs0710
_cod_depositor_comments
;
The following automatic conversions were performed:

'_symmetry_cell_setting' value 'Monoclinic' changed to 'monoclinic'
according to
/usr/data/users/saulius/automatic-downloads/retrospective/RSC/lib/dictionaries/cif_core.dic
dictionary named 'cif_core.dic' version 2.4.2 from
2011-04-26.

'_exptl_absorpt_correction_type' value 'Multi-scan'
changed to 'multi-scan' according to
/usr/data/users/saulius/automatic-downloads/retrospective/RSC/lib/dictionaries/cif_core.dic
dictionary named 'cif_core.dic' version 2.4.2 from 2011-04-26.

Automatic conversion script
Id: cif_fix_values 2281 2013-09-26 08:29:07Z andrius 
;
_cod_original_cell_volume 44531(27)
_cod_original_sg_symbol_H-M 'C 2/c'
_cod_database_code 1514509

loop_
_symmetry_equiv_pos_as_xyz
'x, y, z'
'-x, y, -z+1/2'
'x+1/2, y+1/2, z'
'-x+1/2, y+1/2, -z+1/2'
'-x, -y, -z'
'x, -y, z-1/2'
'-x+1/2, -y+1/2, -z'
'x+1/2, -y+1/2, z-1/2'

loop_
_atom_site_label
_atom_site_type_symbol
_atom_site_fract_x
_atom_site_fract_y
_atom_site_fract_z
_atom_site_U_iso_or_equiv
_atom_site_adp_type
_atom_site_occupancy
_atom_site_symmetry_multiplicity
_atom_site_calc_flag
_atom_site_refinement_flags
_atom_site_disorder_assembly
_atom_site_disorder_group
Co1 Co 0.90522(6) 0.04038(3) 0.12672(4) 0.0865(5) Uani 1 1 d . . .
Co2 Co 0.62515(6) 0.03495(4) -0.12685(4) 0.0929(5) Uani 1 1 d . . .
Co3 Co 1.09193(5) 0.25938(3) 0.04262(3) 0.0713(4) Uani 1 1 d . . .
Co4 Co 0.67865(7) 0.24391(4) 0.21444(5) 0.1160(7) Uani 1 1 d . . .
N111 N 0.9484(2) 0.08179(11) 0.15356(15) 0.089(2) Uani 1 1 d GU A .
C112 C 0.92717(19) 0.11349(14) 0.14445(14) 0.081(2) Uani 1 1 d GU . .
C113 C 0.9522(2) 0.14248(11) 0.15917(16) 0.079(2) Uani 1 1 d GU A .
H113 H 0.9376 0.1642 0.1529 0.095 Uiso 1 1 calc R . .
C114 C 0.9984(2) 0.13978(14) 0.18302(15) 0.084(2) Uani 1 1 d GDU . .
C115 C 1.0197(2) 0.10808(18) 0.19213(14) 0.095(3) Uani 1 1 d GU A .
H115 H 1.0514 0.1062 0.2084 0.114 Uiso 1 1 calc R . .
C116 C 0.9947(2) 0.07909(13) 0.17741(16) 0.092(3) Uani 1 1 d GU . .
H116 H 1.0093 0.0574 0.1836 0.110 Uiso 1 1 calc R A .
C117 C 1.0249(4) 0.1716(3) 0.2002(3) 0.096(2) Uani 0.627(16) 1 d PDU A 1
H11A H 1.0201 0.1901 0.1839 0.115 Uiso 0.627(16) 1 calc PR A 1
H11B H 1.0087 0.1786 0.2171 0.115 Uiso 0.627(16) 1 calc PR A 1
O118 O 1.0743(4) 0.1675(3) 0.2144(3) 0.100(4) Uiso 0.627(16) 1 d PDU A 1
H118 H 1.0867 0.1857 0.2234 0.150 Uiso 0.627(16) 1 calc PR A 1
C118 C 1.0249(4) 0.1716(3) 0.2002(3) 0.096(2) Uani 0.373(16) 1 d PU A 2
H11C H 1.0619 0.1693 0.2045 0.115 Uiso 0.373(16) 1 calc PR A 2
H11D H 1.0137 0.1916 0.1860 0.115 Uiso 0.373(16) 1 calc PR A 2
O119 O 1.0132(8) 0.1760(5) 0.2299(4) 0.119(7) Uiso 0.373(16) 1 d PDU A 2
H119 H 1.0277 0.1934 0.2394 0.178 Uiso 0.373(16) 1 calc PR A 2
N121 N 0.8075(2) 0.09179(15) 0.08852(16) 0.097(2) Uani 1 1 d GU . .
N122 N 0.8559(2) 0.08378(11) 0.10991(17) 0.089(2) Uani 1 1 d GU . .
C123 C 0.8802(2) 0.11459(16) 0.12266(17) 0.088(2) Uani 1 1 d GU . .
C124 C 0.8468(3) 0.14165(11) 0.10914(19) 0.093(3) Uani 1 1 d GU . .
H124 H 0.8534 0.1651 0.1134 0.112 Uiso 1 1 calc R . .
C125 C 0.8019(2) 0.12755(16) 0.08804(18) 0.103(3) Uani 1 1 d GU . .
H125 H 0.7732 0.1399 0.0758 0.123 Uiso 1 1 calc R . .
C126 C 0.7734(4) 0.0677(3) 0.0688(3) 0.093(3) Uani 1 1 d U . .
H12A H 0.7386 0.0763 0.0647 0.112 Uiso 1 1 calc R . .
H12B H 0.7760 0.0463 0.0813 0.112 Uiso 1 1 calc R . .
N131 N 0.5729(3) -0.00388(18) -0.1523(2) 0.118(3) Uani 1 1 d GU B .
C132 C 0.5906(3) -0.0369(2) -0.1460(2) 0.125(3) Uani 1 1 d GU . .
C133 C 0.5602(4) -0.06391(16) -0.1607(3) 0.149(4) Uani 1 1 d GU B .
H133 H 0.5723 -0.0865 -0.1564 0.178 Uiso 1 1 calc R . .
C134 C 0.5123(4) -0.0580(2) -0.1817(3) 0.160(4) Uani 1 1 d GDU . .
C135 C 0.4946(3) -0.0250(3) -0.1880(2) 0.158(5) Uani 1 1 d GU B .
H135 H 0.4618 -0.0209 -0.2024 0.190 Uiso 1 1 calc R . .
C136 C 0.5249(4) 0.00208(19) -0.1733(2) 0.141(4) Uani 1 1 d GU . .
H136 H 0.5129 0.0246 -0.1776 0.169 Uiso 1 1 calc R B .
C137 C 0.4793(7) -0.0887(4) -0.1967(5) 0.175(4) Uani 0.50(2) 1 d PDU B 1
H13A H 0.4873 -0.0963 -0.2168 0.210 Uiso 0.50(2) 1 calc PR B 1
H13B H 0.4858 -0.1077 -0.1809 0.210 Uiso 0.50(2) 1 calc PR B 1
O138 O 0.4291(7) -0.0788(6) -0.2042(6) 0.187(9) Uiso 0.50(2) 1 d PDU B 1
H138 H 0.4105 -0.0951 -0.2130 0.281 Uiso 0.50(2) 1 calc PR B 1
C138 C 0.4793(7) -0.0887(4) -0.1967(5) 0.175(4) Uani 0.50(2) 1 d PU B 2
H13C H 0.5009 -0.1088 -0.1957 0.210 Uiso 0.50(2) 1 calc PR B 2
H13D H 0.4553 -0.0935 -0.1840 0.210 Uiso 0.50(2) 1 calc PR B 2
O139 O 0.4531(10) -0.0821(7) -0.2287(5) 0.207(9) Uiso 0.50(2) 1 d PDU B 2
H139 H 0.4362 -0.0992 -0.2370 0.310 Uiso 0.50(2) 1 calc PR B 2
N141 N 0.7108(3) -0.02302(18) -0.08862(19) 0.113(3) Uani 1 1 d GDU . .
N142 N 0.6632(3) -0.01234(13) -0.10937(19) 0.107(3) Uani 1 1 d GU . .
C143 C 0.6357(3) -0.0416(2) -0.1236(2) 0.119(3) Uani 1 1 d GU . .
C144 C 0.6663(4) -0.07042(13) -0.1116(2) 0.121(3) Uani 1 1 d GU . .
H144 H 0.6573 -0.0933 -0.1170 0.145 Uiso 1 1 calc R . .
C145 C 0.7126(3) -0.05891(18) -0.0900(2) 0.127(4) Uani 1 1 d GU . .
H145 H 0.7401 -0.0728 -0.0785 0.153 Uiso 1 1 calc R . .
C146 C 0.7440(5) -0.0020(3) -0.0679(3) 0.114(3) Uani 1 1 d DU . .
H14A H 0.7467 0.0190 -0.0799 0.136 Uiso 1 1 calc R . .
H14B H 0.7776 -0.0130 -0.0617 0.136 Uiso 1 1 calc R . .
C151 C 0.7821(2) 0.05994(13) 0.03639(12) 0.091(2) Uani 1 1 d GU . .
C152 C 0.8237(2) 0.07433(13) 0.02938(16) 0.099(3) Uani 1 1 d GU . .
H152 H 0.8448 0.0896 0.0445 0.118 Uiso 1 1 calc R . .
C153 C 0.83433(18) 0.06638(14) 0.00027(17) 0.103(3) Uani 1 1 d GU . .
H153 H 0.8627 0.0762 -0.0045 0.124 Uiso 1 1 calc R . .
C154 C 0.8034(2) 0.04406(14) -0.02185(14) 0.104(3) Uani 1 1 d GU . .
H154 H 0.8106 0.0386 -0.0417 0.125 Uiso 1 1 calc R . .
C155 C 0.76179(17) 0.02968(10) -0.01484(11) 0.095(3) Uani 1 1 d GU . .
C156 C 0.75115(16) 0.03762(10) 0.01427(11) 0.090(2) Uani 1 1 d GU . .
C161 C 0.70956(19) 0.02324(14) 0.02128(14) 0.096(3) Uani 1 1 d GU . .
H161 H 0.7023 0.0287 0.0412 0.116 Uiso 1 1 calc R . .
C162 C 0.67861(19) 0.00091(14) -0.00083(17) 0.106(3) Uani 1 1 d GU . .
H162 H 0.6502 -0.0089 0.0040 0.128 Uiso 1 1 calc R . .
C163 C 0.6892(2) -0.00703(14) -0.02995(16) 0.106(3) Uani 1 1 d GU . .
H163 H 0.6681 -0.0223 -0.0451 0.127 Uiso 1 1 calc R . .
C164 C 0.7308(2) 0.00735(14) -0.03696(12) 0.101(3) Uani 1 1 d GU . .
N211 N 0.8598(2) 0.00354(13) 0.09432(15) 0.094(2) Uani 1 1 d GU . .
C212 C 0.8738(2) -0.00298(15) 0.06604(17) 0.087(2) Uani 1 1 d GU . .
C213 C 0.8465(3) -0.02611(16) 0.04312(15) 0.092(3) Uani 1 1 d GU . .
H213 H 0.8560 -0.0306 0.0238 0.110 Uiso 1 1 calc R . .
C214 C 0.8052(3) -0.04271(14) 0.04848(17) 0.102(3) Uani 1 1 d GDU . .
C215 C 0.7913(2) -0.03619(16) 0.0768(2) 0.100(3) Uani 1 1 d GU . .
H215 H 0.7631 -0.0475 0.0804 0.120 Uiso 1 1 calc R . .
C216 C 0.8186(3) -0.01307(16) 0.09968(15) 0.097(3) Uani 1 1 d GU . .
H216 H 0.8091 -0.0086 0.1190 0.117 Uiso 1 1 calc R . .
C217 C 0.7766(4) -0.0669(3) 0.0227(3) 0.110(3) Uani 1 1 d DU . .
H21A H 0.7533 -0.0540 0.0048 0.132 Uiso 1 1 calc R . .
H21B H 0.8007 -0.0790 0.0135 0.132 Uiso 1 1 calc R . .
O218 O 0.7493(4) -0.0903(2) 0.0345(2) 0.145(3) Uiso 1 1 d DU . .
H218 H 0.7691 -0.1019 0.0493 0.218 Uiso 1 1 calc R . .
N221 N 0.9821(2) 0.05041(14) 0.07842(16) 0.089(2) Uani 1 1 d GU . .
N222 N 0.9383(2) 0.03850(15) 0.08593(14) 0.089(2) Uani 1 1 d GU . .
C223 C 0.9145(2) 0.01421(16) 0.06184(18) 0.089(2) Uani 1 1 d GU . .
C224 C 0.9436(3) 0.01112(17) 0.03943(16) 0.096(3) Uani 1 1 d GU . .
H224 H 0.9364 -0.0034 0.0208 0.115 Uiso 1 1 calc R . .
C225 C 0.9854(2) 0.03349(17) 0.04967(17) 0.097(3) Uani 1 1 d GU . .
H225 H 1.0110 0.0366 0.0391 0.116 Uiso 1 1 calc R . .
C226 C 1.0107(4) 0.0788(2) 0.0943(3) 0.087(3) Uani 1 1 d U . .
H22A H 1.0447 0.0778 0.0912 0.105 Uiso 1 1 calc R . .
H22B H 1.0147 0.0773 0.1181 0.105 Uiso 1 1 calc R . .
N231 N 1.1346(2) 0.30412(14) 0.06258(16) 0.093(2) Uani 1 1 d GU . .
C232 C 1.1257(2) 0.31685(16) 0.09083(18) 0.094(3) Uani 1 1 d GU . .
C233 C 1.1557(3) 0.34277(18) 0.10823(18) 0.120(3) Uani 1 1 d GU . .
H233 H 1.1496 0.3515 0.1275 0.144 Uiso 1 1 calc R . .
C234 C 1.1946(3) 0.35597(18) 0.0974(2) 0.148(4) Uani 1 1 d GDU . .
C235 C 1.2036(2) 0.3432(2) 0.0691(2) 0.131(4) Uani 1 1 d GU . .
H235 H 1.2302 0.3523 0.0617 0.157 Uiso 1 1 calc R . .
C236 C 1.1735(3) 0.31732(18) 0.05173(18) 0.112(3) Uani 1 1 d GU . .
H236 H 1.1796 0.3086 0.0324 0.135 Uiso 1 1 calc R . .
C237 C 1.2228(7) 0.3856(4) 0.1191(5) 0.190(6) Uani 1 1 d DU . .
H23A H 1.2014 0.4062 0.1147 0.228 Uiso 1 1 calc R . .
H23B H 1.2291 0.3797 0.1426 0.228 Uiso 1 1 calc R . .
O238 O 1.2669(7) 0.3921(5) 0.1131(5) 0.290(8) Uiso 1 1 d DU . .
H238 H 1.2868 0.3758 0.1198 0.434 Uiso 1 1 calc R . .
N241 N 1.0217(2) 0.26500(12) 0.09442(13) 0.0740(18) Uani 1 1 d GU . .
N242 N 1.0598(2) 0.27572(14) 0.08030(12) 0.0740(18) Uani 1 1 d GU . .
C243 C 1.0869(2) 0.30263(14) 0.09970(16) 0.080(2) Uani 1 1 d GU . .
C244 C 1.0656(3) 0.30853(14) 0.12580(14) 0.080(2) Uani 1 1 d GU . .
H244 H 1.0764 0.3251 0.1425 0.096 Uiso 1 1 calc R . .
C245 C 1.0253(2) 0.28528(15) 0.12254(13) 0.077(2) Uani 1 1 d GU . .
H245 H 1.0044 0.2836 0.1367 0.092 Uiso 1 1 calc R . .
C246 C 0.9916(4) 0.2375(2) 0.0832(2) 0.073(2) Uani 1 1 d U . .
H24A H 0.9842 0.2367 0.0590 0.087 Uiso 1 1 calc R . .
H24B H 0.9592 0.2409 0.0882 0.087 Uiso 1 1 calc R . .
C251 C 0.98733(19) 0.11217(8) 0.08201(12) 0.077(2) Uani 1 1 d GU . .
C252 C 0.94230(19) 0.11319(11) 0.05685(12) 0.089(3) Uani 1 1 d GU . .
H252 H 0.9263 0.0927 0.0477 0.106 Uiso 1 1 calc R . .
C253 C 0.92075(16) 0.14418(14) 0.04504(11) 0.089(3) Uani 1 1 d GU . .
H253 H 0.8900 0.1449 0.0278 0.106 Uiso 1 1 calc R . .
C254 C 0.94423(16) 0.17414(11) 0.05840(11) 0.083(2) Uani 1 1 d GU . .
H254 H 0.9295 0.1953 0.0503 0.099 Uiso 1 1 calc R . .
C255 C 0.98926(14) 0.17312(8) 0.08356(9) 0.070(2) Uani 1 1 d GU . .
C256 C 1.01081(14) 0.14213(8) 0.09537(9) 0.072(2) Uani 1 1 d GU . .
C261 C 1.05584(16) 0.14111(10) 0.12053(11) 0.080(2) Uani 1 1 d GU . .
H261 H 1.0706 0.1199 0.1286 0.096 Uiso 1 1 calc R . .
C262 C 1.07932(16) 0.17107(13) 0.13389(10) 0.078(2) Uani 1 1 d GU . .
H262 H 1.1101 0.1704 0.1511 0.094 Uiso 1 1 calc R . .
C263 C 1.05777(18) 0.20206(10) 0.12209(11) 0.071(2) Uani 1 1 d GU . .
H263 H 1.0738 0.2225 0.1312 0.086 Uiso 1 1 calc R . .
C264 C 1.01274(18) 0.20308(8) 0.09692(11) 0.0642(19) Uani 1 1 d GU . .
N311 N 0.9590(3) 0.00104(13) 0.15149(16) 0.099(2) Uani 1 1 d GU C .
C312 C 0.9494(3) -0.01261(16) 0.17918(18) 0.106(3) Uani 1 1 d GU . .
C313 C 0.9793(3) -0.03884(17) 0.19615(16) 0.114(3) Uani 1 1 d GU C .
H313 H 0.9727 -0.0482 0.2151 0.137 Uiso 1 1 calc R . .
C314 C 1.0187(3) -0.05141(17) 0.18543(19) 0.126(3) Uani 1 1 d GDU . .
C315 C 1.0283(3) -0.03776(19) 0.1577(2) 0.114(3) Uani 1 1 d GU C .
H315 H 1.0553 -0.0464 0.1504 0.137 Uiso 1 1 calc R . .
C316 C 0.9985(3) -0.01153(16) 0.14077(16) 0.106(3) Uani 1 1 d GU . .
H316 H 1.0051 -0.0022 0.1218 0.127 Uiso 1 1 calc R C .
C317 C 1.0462(6) -0.0816(3) 0.2051(3) 0.147(4) Uani 0.678(19) 1 d PDU C 1
H31A H 1.0257 -0.1021 0.1973 0.176 Uiso 0.678(19) 1 calc PR C 1
H31B H 1.0785 -0.0846 0.1998 0.176 Uiso 0.678(19) 1 calc PR C 1
O318 O 1.0564(7) -0.0802(4) 0.2379(3) 0.172(7) Uiso 0.678(19) 1 d PDU C 1
H318 H 1.0294 -0.0781 0.2430 0.258 Uiso 0.678(19) 1 calc PR C 1
C318 C 1.0462(6) -0.0816(3) 0.2051(3) 0.147(4) Uani 0.322(19) 1 d PU C 2
H31C H 1.0651 -0.0736 0.2272 0.176 Uiso 0.322(19) 1 calc PR C 2
H31D H 1.0207 -0.0981 0.2077 0.176 Uiso 0.322(19) 1 calc PR C 2
O319 O 1.0781(10) -0.0976(6) 0.1921(7) 0.151(10) Uiso 0.322(19) 1 d PDU C 2
H319 H 1.1015 -0.0843 0.1914 0.227 Uiso 0.322(19) 1 calc PR C 2
N321 N 0.8408(3) 0.03440(18) 0.1822(2) 0.115(3) Uani 1 1 d GU . .
N322 N 0.8805(3) 0.02587(17) 0.16871(16) 0.104(2) Uani 1 1 d GU . .
C323 C 0.9106(3) 0.0006(2) 0.1889(2) 0.113(3) Uani 1 1 d GU . .
C324 C 0.8894(4) -0.0065(2) 0.21484(19) 0.130(4) Uani 1 1 d GU . .
H324 H 0.9019 -0.0225 0.2320 0.155 Uiso 1 1 calc R . .
C325 C 0.8462(4) 0.0144(2) 0.2107(2) 0.127(3) Uani 1 1 d GU . .
H325 H 0.8248 0.0149 0.2246 0.153 Uiso 1 1 calc R . .
C326 C 0.8047(5) 0.0600(3) 0.1687(3) 0.113(3) Uani 1 1 d U . .
H32A H 0.7730 0.0549 0.1741 0.135 Uiso 1 1 calc R . .
H32B H 0.7973 0.0600 0.1446 0.135 Uiso 1 1 calc R . .
N331 N 0.6330(3) 0.28325(18) 0.18620(18) 0.127(3) Uani 1 1 d GU . .
C332 C 0.6449(3) 0.29221(17) 0.1577(2) 0.110(3) Uani 1 1 d GU . .
C333 C 0.6171(3) 0.31714(18) 0.13728(17) 0.108(3) Uani 1 1 d GU . .
H333 H 0.6252 0.3233 0.1178 0.130 Uiso 1 1 calc R . .
C334 C 0.5774(3) 0.33310(18) 0.1453(2) 0.120(3) Uani 1 1 d GDU . .
C335 C 0.5655(3) 0.3241(2) 0.1737(2) 0.135(4) Uani 1 1 d GU . .
H335 H 0.5384 0.3350 0.1792 0.162 Uiso 1 1 calc R . .
C336 C 0.5933(3) 0.2992(2) 0.19420(19) 0.135(4) Uani 1 1 d GU . .
H336 H 0.5851 0.2931 0.2136 0.161 Uiso 1 1 calc R . .
C337 C 0.5484(5) 0.3593(3) 0.1210(3) 0.134(4) Uani 1 1 d DU . .
H33A H 0.5714 0.3776 0.1185 0.161 Uiso 1 1 calc R . .
H33B H 0.5336 0.3486 0.0993 0.161 Uiso 1 1 calc R . .
O338 O 0.5098(5) 0.3726(3) 0.1328(3) 0.193(5) Uiso 1 1 d DU . .
H338 H 0.4930 0.3869 0.1193 0.290 Uiso 1 1 calc R . .
N341 N 0.7589(2) 0.24511(16) 0.16756(17) 0.097(2) Uani 1 1 d GU . .
N342 N 0.7158(3) 0.25510(16) 0.17705(15) 0.095(2) Uani 1 1 d GU . .
C343 C 0.6869(2) 0.27752(18) 0.15276(19) 0.101(3) Uani 1 1 d GU . .
C344 C 0.7121(3) 0.28138(19) 0.12827(16) 0.107(3) Uani 1 1 d GU . .
H344 H 0.7011 0.2950 0.1091 0.129 Uiso 1 1 calc R . .
C345 C 0.7566(3) 0.26135(19) 0.13742(17) 0.107(3) Uani 1 1 d GU . .
H345 H 0.7806 0.2592 0.1255 0.129 Uiso 1 1 calc R . .
C346 C 0.7927(4) 0.2188(3) 0.1831(3) 0.088(3) Uani 1 1 d U . .
H34A H 0.7961 0.2195 0.2069 0.105 Uiso 1 1 calc R . .
H34B H 0.8264 0.2239 0.1804 0.105 Uiso 1 1 calc R . .
C351 C 0.8238(2) 0.09556(11) 0.18214(15) 0.097(3) Uani 1 1 d GU . .
C352 C 0.8707(2) 0.09985(15) 0.20505(15) 0.099(3) Uani 1 1 d GU . .
H352 H 0.8917 0.0808 0.2128 0.119 Uiso 1 1 calc R . .
C353 C 0.88682(18) 0.13204(17) 0.21666(12) 0.097(3) Uani 1 1 d GU . .
H353 H 0.9188 0.1350 0.2323 0.117 Uiso 1 1 calc R . .
C354 C 0.85609(19) 0.15994(14) 0.20535(12) 0.090(3) Uani 1 1 d GU . .
H354 H 0.8671 0.1819 0.2133 0.108 Uiso 1 1 calc R . .
C355 C 0.80923(17) 0.15566(10) 0.18244(11) 0.089(2) Uani 1 1 d GU . .
C356 C 0.79309(18) 0.12347(10) 0.17083(11) 0.093(2) Uani 1 1 d GU . .
C361 C 0.74622(19) 0.11918(15) 0.14792(14) 0.106(3) Uani 1 1 d GU . .
H361 H 0.7352 0.0972 0.1400 0.128 Uiso 1 1 calc R . .
C362 C 0.71550(18) 0.14708(18) 0.13661(14) 0.116(3) Uani 1 1 d GU . .
H362 H 0.6835 0.1441 0.1210 0.139 Uiso 1 1 calc R . .
C363 C 0.7316(2) 0.17927(16) 0.14822(15) 0.107(3) Uani 1 1 d GU . .
H363 H 0.7106 0.1983 0.1405 0.128 Uiso 1 1 calc R . .
C364 C 0.7785(2) 0.18356(11) 0.17113(15) 0.092(2) Uani 1 1 d GU . .
N411 N 0.5922(3) 0.03735(17) -0.08712(15) 0.101(2) Uani 1 1 d GU . .
C412 C 0.6135(2) 0.06114(16) -0.06305(17) 0.094(3) Uani 1 1 d GU . .
C413 C 0.5934(3) 0.06599(16) -0.03697(15) 0.095(3) Uani 1 1 d GU . .
H413 H 0.6080 0.0822 -0.0205 0.114 Uiso 1 1 calc R . .
C414 C 0.5521(3) 0.0471(2) -0.03495(17) 0.111(3) Uani 1 1 d GDU . .
C415 C 0.5308(3) 0.0233(2) -0.0590(2) 0.118(3) Uani 1 1 d GU . .
H415 H 0.5025 0.0103 -0.0576 0.142 Uiso 1 1 calc R . .
C416 C 0.5508(3) 0.01841(17) -0.08510(17) 0.113(3) Uani 1 1 d GU . .
H416 H 0.5362 0.0022 -0.1015 0.135 Uiso 1 1 calc R . .
C417 C 0.5323(5) 0.0535(3) -0.0056(3) 0.118(3) Uani 1 1 d DU . .
H41A H 0.5597 0.0494 0.0148 0.142 Uiso 1 1 calc R . .
H41B H 0.5220 0.0775 -0.0057 0.142 Uiso 1 1 calc R . .
O418 O 0.4914(4) 0.0330(3) -0.0059(2) 0.146(3) Uiso 1 1 d DU . .
H418 H 0.5000 0.0126 -0.0055 0.218 Uiso 1 1 calc R . .
N421 N 0.7193(2) 0.08909(15) -0.08848(15) 0.090(2) Uani 1 1 d GU . .
N422 N 0.6734(2) 0.07089(14) -0.09331(13) 0.079(2) Uani 1 1 d GU . .
C423 C 0.6544(2) 0.07786(17) -0.06639(17) 0.089(2) Uani 1 1 d GU . .
C424 C 0.6884(3) 0.10036(18) -0.04492(14) 0.092(3) Uani 1 1 d GU . .
H424 H 0.6850 0.1092 -0.0249 0.111 Uiso 1 1 calc R . .
C425 C 0.7286(2) 0.10730(17) -0.05858(17) 0.100(3) Uani 1 1 d GU . .
H425 H 0.7567 0.1216 -0.0493 0.120 Uiso 1 1 calc R . .
C426 C 0.7429(4) 0.0936(2) -0.1135(3) 0.091(3) Uani 1 1 d U . .
H42A H 0.7400 0.0721 -0.1259 0.109 Uiso 1 1 calc R . .
H42B H 0.7793 0.0977 -0.1029 0.109 Uiso 1 1 calc R . .
N431 N 0.6383(4) 0.2423(3) 0.2529(2) 0.154(4) Uani 1 1 d GU D .
C432 C 0.6574(4) 0.2629(3) 0.2801(3) 0.162(4) Uani 1 1 d GU . .
C433 C 0.6333(5) 0.2644(3) 0.3045(3) 0.175(4) Uani 1 1 d GU D .
H433 H 0.6463 0.2785 0.3231 0.210 Uiso 1 1 calc R . .
C434 C 0.5900(5) 0.2453(3) 0.3018(3) 0.193(4) Uani 1 1 d GDU . .
C435 C 0.5710(4) 0.2247(3) 0.2745(3) 0.185(5) Uani 1 1 d GU D .
H435 H 0.5414 0.2116 0.2726 0.222 Uiso 1 1 calc R . .
C436 C 0.5951(4) 0.2232(3) 0.2501(2) 0.174(4) Uani 1 1 d GU . .
H436 H 0.5820 0.2091 0.2315 0.208 Uiso 1 1 calc R D .
C437 C 0.5627(8) 0.2511(6) 0.3282(5) 0.201(4) Uani 0.57(2) 1 d PDU D 1
H43A H 0.5807 0.2392 0.3487 0.241 Uiso 0.57(2) 1 calc PR D 1
H43B H 0.5617 0.2756 0.3330 0.241 Uiso 0.57(2) 1 calc PR D 1
O438 O 0.5142(8) 0.2384(7) 0.3160(6) 0.219(9) Uiso 0.57(2) 1 d PDU D 1
H438 H 0.5156 0.2179 0.3111 0.328 Uiso 0.57(2) 1 calc PR D 1
C438 C 0.5627(8) 0.2511(6) 0.3282(5) 0.201(4) Uani 0.43(2) 1 d PU D 2
H43C H 0.5302 0.2626 0.3181 0.241 Uiso 0.43(2) 1 calc PR D 2
H43D H 0.5552 0.2289 0.3365 0.241 Uiso 0.43(2) 1 calc PR D 2
O439 O 0.5908(14) 0.2703(9) 0.3543(6) 0.234(11) Uiso 0.43(2) 1 d PDU D 2
H439 H 0.6189 0.2610 0.3626 0.351 Uiso 0.43(2) 1 calc PR D 2
N441 N 0.7592(4) 0.3014(2) 0.2596(2) 0.154(3) Uani 1 1 d GU . .
N442 N 0.7163(4) 0.2799(2) 0.25286(19) 0.139(3) Uani 1 1 d GU . .
C443 C 0.6956(4) 0.2821(3) 0.2797(2) 0.151(4) Uani 1 1 d GU . .
C444 C 0.7258(5) 0.3049(3) 0.3030(2) 0.170(4) Uani 1 1 d GU . .
H444 H 0.7205 0.3111 0.3233 0.204 Uiso 1 1 calc R . .
C445 C 0.7651(4) 0.3169(2) 0.2906(2) 0.167(4) Uani 1 1 d GU . .
H445 H 0.7907 0.3325 0.3011 0.201 Uiso 1 1 calc R . .
C446 C 0.7835(7) 0.3082(3) 0.2359(4) 0.143(4) Uani 1 1 d U . .
H44A H 0.7849 0.2870 0.2237 0.172 Uiso 1 1 calc R . .
H44B H 0.8186 0.3152 0.2470 0.172 Uiso 1 1 calc R . .
C451 C 0.7230(2) 0.12214(13) -0.13792(13) 0.092(2) Uani 1 1 d GU . .
C452 C 0.6808(2) 0.13950(15) -0.13497(15) 0.096(3) Uani 1 1 d GU . .
H452 H 0.6667 0.1340 -0.1177 0.115 Uiso 1 1 calc R . .
C453 C 0.6592(2) 0.16487(15) -0.15724(17) 0.103(3) Uani 1 1 d GU . .
H453 H 0.6304 0.1767 -0.1552 0.124 Uiso 1 1 calc R . .
C454 C 0.6799(2) 0.17287(13) -0.18246(15) 0.105(3) Uani 1 1 d GU . .
H454 H 0.6651 0.1902 -0.1977 0.126 Uiso 1 1 calc R . .
C455 C 0.72208(18) 0.15551(10) -0.18541(11) 0.104(3) Uani 1 1 d GU . .
C456 C 0.74364(17) 0.13015(9) -0.16314(11) 0.101(3) Uani 1 1 d GU . .
C461 C 0.7858(2) 0.11279(13) -0.16609(16) 0.110(3) Uani 1 1 d GU . .
H461 H 0.8006 0.0955 -0.1509 0.132 Uiso 1 1 calc R . .
C462 C 0.8065(2) 0.12079(15) -0.19131(18) 0.115(3) Uani 1 1 d GU . .
H462 H 0.8353 0.1089 -0.1933 0.137 Uiso 1 1 calc R . .
C463 C 0.7849(3) 0.14615(16) -0.21358(17) 0.120(3) Uani 1 1 d GU . .
H463 H 0.7990 0.1516 -0.2308 0.144 Uiso 1 1 calc R . .
C464 C 0.7427(3) 0.16351(14) -0.21063(14) 0.115(3) Uani 1 1 d GU . .
N511 N 0.6615(3) 0.03866(16) -0.16495(15) 0.101(2) Uani 1 1 d GU . .
C512 C 0.6408(3) 0.06274(17) -0.18883(18) 0.101(3) Uani 1 1 d GU . .
C513 C 0.6622(3) 0.06848(19) -0.21414(16) 0.116(3) Uani 1 1 d GU . .
H513 H 0.6480 0.0849 -0.2305 0.139 Uiso 1 1 calc R . .
C514 C 0.7044(3) 0.0501(2) -0.21556(18) 0.123(3) Uani 1 1 d GDU . .
C515 C 0.7252(3) 0.0261(2) -0.1917(2) 0.117(3) Uani 1 1 d GU . .
H515 H 0.7540 0.0135 -0.1927 0.140 Uiso 1 1 calc R . .
C516 C 0.7038(3) 0.02032(16) -0.16637(17) 0.104(3) Uani 1 1 d GU . .
H516 H 0.7180 0.0039 -0.1500 0.125 Uiso 1 1 calc R . .
C517 C 0.7258(6) 0.0574(4) -0.2442(3) 0.138(4) Uani 1 1 d DU . .
H51A H 0.6990 0.0543 -0.2651 0.165 Uiso 1 1 calc R . .
H51B H 0.7376 0.0811 -0.2430 0.165 Uiso 1 1 calc R . .
O518 O 0.7662(5) 0.0354(3) -0.2431(3) 0.183(4) Uiso 1 1 d DU . .
H518 H 0.7557 0.0153 -0.2454 0.275 Uiso 1 1 calc R . .
N521 N 0.5350(3) 0.09051(19) -0.16301(17) 0.106(2) Uani 1 1 d GU . .
N522 N 0.5810(3) 0.07252(16) -0.15830(15) 0.097(2) Uani 1 1 d GU . .
C523 C 0.5993(3) 0.0790(2) -0.18565(19) 0.103(3) Uani 1 1 d GU . .
C524 C 0.5646(4) 0.1011(2) -0.20727(16) 0.124(4) Uani 1 1 d GU . .
H524 H 0.5674 0.1096 -0.2275 0.149 Uiso 1 1 calc R . .
C525 C 0.5249(3) 0.1082(2) -0.19327(19) 0.124(3) Uani 1 1 d GU . .
H525 H 0.4965 0.1222 -0.2025 0.148 Uiso 1 1 calc R . .
C526 C 0.5112(5) 0.0934(3) -0.1387(3) 0.102(3) Uani 1 1 d U . .
H52A H 0.5147 0.0715 -0.1270 0.122 Uiso 1 1 calc R . .
H52B H 0.4748 0.0969 -0.1495 0.122 Uiso 1 1 calc R . .
N531 N 1.1302(2) 0.25177(15) 0.00497(13) 0.085(2) Uani 1 1 d GU E .
C532 C 1.1104(2) 0.26985(14) -0.02389(15) 0.080(2) Uani 1 1 d GU . .
C533 C 1.1322(2) 0.26704(17) -0.04937(13) 0.089(3) Uani 1 1 d GU E .
H533 H 1.1187 0.2794 -0.0691 0.106 Uiso 1 1 calc R . .
C534 C 1.1739(3) 0.24615(18) -0.04599(15) 0.103(3) Uani 1 1 d GDU . .
C535 C 1.1936(2) 0.22806(17) -0.01713(18) 0.103(3) Uani 1 1 d GU E .
H535 H 1.2221 0.2138 -0.0148 0.124 Uiso 1 1 calc R . .
C536 C 1.1718(2) 0.23087(16) 0.00835(14) 0.091(3) Uani 1 1 d GU . .
H536 H 1.1853 0.2185 0.0281 0.109 Uiso 1 1 calc R E .
C537 C 1.2010(5) 0.2456(3) -0.0725(3) 0.117(3) Uani 0.412(18) 1 d PDU E 1
H53A H 1.1753 0.2463 -0.0942 0.140 Uiso 0.412(18) 1 calc PR E 1
H53B H 1.2216 0.2665 -0.0704 0.140 Uiso 0.412(18) 1 calc PR E 1
O538 O 1.2310(8) 0.2190(5) -0.0719(6) 0.149(8) Uiso 0.412(18) 1 d PDU E 1
H538 H 1.2138 0.2011 -0.0743 0.223 Uiso 0.412(18) 1 calc PR E 1
C538 C 1.2010(5) 0.2456(3) -0.0725(3) 0.117(3) Uani 0.588(18) 1 d PU E 2
H53C H 1.2265 0.2640 -0.0679 0.140 Uiso 0.588(18) 1 calc PR E 2
H53D H 1.2193 0.2238 -0.0711 0.140 Uiso 0.588(18) 1 calc PR E 2
O539 O 1.1711(6) 0.2494(4) -0.1029(3) 0.135(6) Uiso 0.588(18) 1 d PDU E 2
H539 H 1.1559 0.2680 -0.1045 0.202 Uiso 0.588(18) 1 calc PR E 2
N541 N 1.00431(19) 0.30885(13) -0.00653(13) 0.0737(19) Uani 1 1 d GU . .
N542 N 1.04763(19) 0.28767(13) 0.00138(11) 0.0685(18) Uani 1 1 d GU . .
C543 C 1.0695(2) 0.28927(15) -0.02492(15) 0.073(2) Uani 1 1 d GU . .
C544 C 1.0397(3) 0.31145(16) -0.04909(12) 0.081(2) Uani 1 1 d GU . .
H544 H 1.0457 0.3172 -0.0693 0.097 Uiso 1 1 calc R . .
C545 C 0.9994(2) 0.32355(15) -0.03772(14) 0.082(2) Uani 1 1 d GU . .
H545 H 0.9737 0.3388 -0.0490 0.098 Uiso 1 1 calc R . .
C546 C 0.5241(3) 0.1852(2) -0.0149(2) 0.068(2) Uani 1 1 d U . .
H54A H 0.5592 0.1803 -0.0018 0.082 Uiso 1 1 calc R . .
H54B H 0.5248 0.2062 -0.0274 0.082 Uiso 1 1 calc R . .
C551 C 0.5282(2) 0.12071(14) -0.11333(11) 0.093(3) Uani 1 1 d GU . .
C552 C 0.5680(2) 0.14079(16) -0.11605(13) 0.098(3) Uani 1 1 d GU . .
H552 H 0.5823 0.1372 -0.1336 0.118 Uiso 1 1 calc R . .
C553 C 0.58708(19) 0.16607(15) -0.09310(14) 0.095(3) Uani 1 1 d GU . .
H553 H 0.6143 0.1798 -0.0950 0.114 Uiso 1 1 calc R . .
C554 C 0.56624(17) 0.17126(12) -0.06742(13) 0.087(3) Uani 1 1 d GU . .
H554 H 0.5793 0.1885 -0.0517 0.104 Uiso 1 1 calc R . .
C555 C 0.52637(14) 0.15118(9) -0.06471(9) 0.073(2) Uani 1 1 d GU . .
C556 C 0.50733(15) 0.12590(10) -0.08766(9) 0.079(2) Uani 1 1 d GU . .
C561 C 0.46746(18) 0.10582(12) -0.08494(13) 0.094(3) Uani 1 1 d GU . .
H561 H 0.4544 0.0885 -0.1006 0.113 Uiso 1 1 calc R . .
C562 C 0.44662(18) 0.11101(13) -0.05927(15) 0.089(3) Uani 1 1 d GU . .
H562 H 0.4194 0.0973 -0.0574 0.107 Uiso 1 1 calc R . .
C563 C 0.46565(19) 0.13629(13) -0.03632(13) 0.085(2) Uani 1 1 d GU . .
H563 H 0.4514 0.1398 -0.0188 0.102 Uiso 1 1 calc R . .
C564 C 0.50553(19) 0.15637(12) -0.03903(10) 0.070(2) Uani 1 1 d GU . .
N611 N 1.1471(3) 0.22792(17) 0.07846(17) 0.102(3) Uani 1 1 d GU F .
C612 C 1.1380(3) 0.19333(19) 0.07455(18) 0.107(3) Uani 1 1 d GU . .
C613 C 1.1701(3) 0.17051(16) 0.0953(2) 0.130(4) Uani 1 1 d GU F .
H613 H 1.1639 0.1469 0.0927 0.156 Uiso 1 1 calc R . .
C614 C 1.2113(3) 0.1823(2) 0.1200(2) 0.158(4) Uani 1 1 d GDU . .
C615 C 1.2204(3) 0.2169(3) 0.12396(19) 0.145(4) Uani 1 1 d GU F .
H615 H 1.2486 0.2249 0.1408 0.175 Uiso 1 1 calc R . .
C616 C 1.1883(3) 0.23968(17) 0.1032(2) 0.125(4) Uani 1 1 d GU . .
H616 H 1.1945 0.2633 0.1058 0.150 Uiso 1 1 calc R F .
C617 C 1.2463(7) 0.1585(4) 0.1469(4) 0.175(4) Uani 0.53(2) 1 d PDU F 1
H61A H 1.2266 0.1488 0.1609 0.210 Uiso 0.53(2) 1 calc PR F 1
H61B H 1.2587 0.1395 0.1361 0.210 Uiso 0.53(2) 1 calc PR F 1
O618 O 1.2864(8) 0.1765(6) 0.1660(5) 0.195(9) Uiso 0.53(2) 1 d PDU F 1
H618 H 1.3048 0.1636 0.1802 0.292 Uiso 0.53(2) 1 calc PR F 1
C618 C 1.2463(7) 0.1585(4) 0.1469(4) 0.175(4) Uani 0.47(2) 1 d PU F 2
H61C H 1.2748 0.1717 0.1609 0.210 Uiso 0.47(2) 1 calc PR F 2
H61D H 1.2267 0.1491 0.1611 0.210 Uiso 0.47(2) 1 calc PR F 2
O619 O 1.2642(10) 0.1328(5) 0.1324(6) 0.197(9) Uiso 0.47(2) 1 d PDU F 2
H619 H 1.2399 0.1218 0.1204 0.296 Uiso 0.47(2) 1 calc PR F 2
N621 N 1.0193(2) 0.19380(16) 0.01111(15) 0.091(2) Uani 1 1 d GU . .
N622 N 1.0613(3) 0.21004(11) 0.03320(16) 0.082(2) Uani 1 1 d GU . .
C623 C 1.0947(2) 0.18455(17) 0.05049(16) 0.093(2) Uani 1 1 d GU . .
C624 C 1.0733(3) 0.15255(12) 0.03909(19) 0.107(3) Uani 1 1 d GU . .
H624 H 1.0877 0.1311 0.0464 0.129 Uiso 1 1 calc R . .
C625 C 1.0267(3) 0.15827(14) 0.01475(18) 0.099(3) Uani 1 1 d GU . .
H625 H 1.0044 0.1413 0.0030 0.119 Uiso 1 1 calc R . .
C626 C 0.9791(4) 0.2119(2) -0.0103(2) 0.084(2) Uani 1 1 d U . .
H62A H 0.9747 0.2336 0.0002 0.101 Uiso 1 1 calc R . .
H62B H 0.9476 0.1987 -0.0138 0.101 Uiso 1 1 calc R . .
N631 N 0.7264(3) 0.20329(14) 0.23801(16) 0.092(2) Uani 1 1 d GU . .
C632 C 0.7090(2) 0.17145(18) 0.22599(14) 0.095(3) Uani 1 1 d GU . .
C633 C 0.7367(3) 0.14272(13) 0.23885(16) 0.096(3) Uani 1 1 d GU . .
H633 H 0.7248 0.1210 0.2306 0.115 Uiso 1 1 calc R . .
C634 C 0.7818(3) 0.14584(15) 0.26372(16) 0.087(2) Uani 1 1 d GDU . .
C635 C 0.7992(2) 0.17768(19) 0.27574(14) 0.097(3) Uani 1 1 d GU . .
H635 H 0.8300 0.1798 0.2927 0.117 Uiso 1 1 calc R . .
C636 C 0.7715(3) 0.20641(14) 0.26289(16) 0.096(3) Uani 1 1 d GU . .
H636 H 0.7833 0.2282 0.2711 0.115 Uiso 1 1 calc R . .
C637 C 0.8127(4) 0.1154(3) 0.2765(3) 0.105(3) Uani 1 1 d DU . .
H63A H 0.7907 0.0978 0.2817 0.125 Uiso 1 1 calc R . .
H63B H 0.8265 0.1064 0.2591 0.125 Uiso 1 1 calc R . .
O638 O 0.8520(4) 0.1218(2) 0.3040(2) 0.143(3) Uiso 1 1 d DU . .
H638 H 0.8715 0.1362 0.2996 0.214 Uiso 1 1 calc R . .
N641 N 0.5911(3) 0.1918(2) 0.1671(2) 0.137(3) Uani 1 1 d GU . .
N642 N 0.6383(3) 0.20026(17) 0.1897(2) 0.120(3) Uani 1 1 d GU . .
C643 C 0.6635(3) 0.1696(2) 0.2022(2) 0.113(3) Uani 1 1 d GU . .
C644 C 0.6319(4) 0.14225(17) 0.1873(3) 0.135(4) Uani 1 1 d GU . .
H644 H 0.6394 0.1189 0.1911 0.162 Uiso 1 1 calc R . .
C645 C 0.5872(3) 0.1559(2) 0.1656(2) 0.143(4) Uani 1 1 d GU . .
H645 H 0.5595 0.1433 0.1524 0.171 Uiso 1 1 calc R . .
C646 C 0.5579(5) 0.2157(4) 0.1478(3) 0.124(3) Uani 1 1 d U . .
H64A H 0.5589 0.2365 0.1611 0.149 Uiso 1 1 calc R . .
H64B H 0.5232 0.2066 0.1424 0.149 Uiso 1 1 calc R . .
C651 C 0.9872(4) 0.2193(2) -0.0434(3) 0.083(2) Uani 1 1 d U . .
C652 C 1.0272(4) 0.2050(2) -0.0526(2) 0.085(3) Uani 1 1 d U . .
H652 H 1.0492 0.1896 -0.0381 0.102 Uiso 1 1 calc R . .
C653 C 1.0354(4) 0.2126(3) -0.0821(3) 0.092(3) Uani 1 1 d U . .
H653 H 1.0630 0.2025 -0.0876 0.111 Uiso 1 1 calc R . .
C654 C 1.0042(4) 0.2347(3) -0.1039(3) 0.089(3) Uani 1 1 d U . .
H654 H 1.0099 0.2391 -0.1245 0.106 Uiso 1 1 calc R . .
C655 C 0.5364(4) 0.2493(3) 0.0957(3) 0.100(3) Uani 1 1 d U . .
C656 C 0.9538(4) 0.2419(3) -0.0648(3) 0.090(3) Uani 1 1 d U . .
C661 C 0.5858(4) 0.2422(3) 0.0567(3) 0.099(3) Uani 1 1 d U . .
H661 H 0.5925 0.2479 0.0366 0.119 Uiso 1 1 calc R . .
C662 C 0.6158(5) 0.2181(3) 0.0771(3) 0.112(3) Uani 1 1 d U . .
H662 H 0.6420 0.2069 0.0708 0.134 Uiso 1 1 calc R . .
C663 C 0.6066(5) 0.2103(3) 0.1080(3) 0.113(3) Uani 1 1 d U . .
H663 H 0.6274 0.1943 0.1224 0.135 Uiso 1 1 calc R . .
C664 C 0.5693(5) 0.2252(3) 0.1165(3) 0.110(3) Uani 1 1 d U . .
B11 B 0.9100(5) 0.2441(3) 0.1498(3) 0.156(2) Uiso 1 1 d DU . .
F12A F 0.9563(5) 0.2321(4) 0.1554(4) 0.153(3) Uiso 0.537(6) 1 d PDU G 1
F13A F 0.8737(5) 0.2177(3) 0.1377(4) 0.156(3) Uiso 0.537(6) 1 d PDU G 1
F14A F 0.9005(6) 0.2669(3) 0.1225(3) 0.160(3) Uiso 0.537(6) 1 d PDU G 1
F15A F 0.8963(6) 0.2599(4) 0.1740(3) 0.158(3) Uiso 0.537(6) 1 d PDU G 1
F12B F 0.8650(6) 0.2547(4) 0.1354(4) 0.158(3) Uiso 0.463(6) 1 d PDU G 2
F13B F 0.9127(6) 0.2257(4) 0.1796(4) 0.156(3) Uiso 0.463(6) 1 d PDU G 2
F14B F 0.9425(6) 0.2731(4) 0.1629(4) 0.159(3) Uiso 0.463(6) 1 d PDU G 2
F15B F 0.9344(7) 0.2248(4) 0.1330(4) 0.154(3) Uiso 0.463(6) 1 d PDU G 2
B21 B 0.6393(7) 0.1249(5) 0.0445(5) 0.260(3) Uiso 1 1 d DU . .
F22 F 0.6134(5) 0.1314(4) 0.0133(3) 0.263(4) Uiso 1 1 d DU . .
F23 F 0.6827(5) 0.1433(3) 0.0543(3) 0.258(4) Uiso 1 1 d DU . .
F24 F 0.6500(5) 0.0906(3) 0.0484(3) 0.261(4) Uiso 1 1 d DU . .
F25 F 0.6087(5) 0.1331(3) 0.0638(3) 0.257(4) Uiso 1 1 d DU . .
B31 B 0.6268(7) 0.3587(5) 0.0525(5) 0.230(3) Uiso 1 1 d DU . .
F32 F 0.6617(4) 0.3598(3) 0.0347(3) 0.223(3) Uiso 1 1 d DU . .
F33 F 0.6213(5) 0.3252(3) 0.0598(3) 0.233(3) Uiso 1 1 d DU . .
F34 F 0.6423(5) 0.3779(3) 0.0801(3) 0.233(3) Uiso 1 1 d DU . .
F35 F 0.5811(4) 0.3693(3) 0.0332(3) 0.233(3) Uiso 1 1 d DU . .
B41 B 0.4403(8) 0.1587(5) 0.1367(5) 0.287(4) Uiso 1 1 d DU . .
F42 F 0.4690(6) 0.1647(4) 0.1692(3) 0.292(4) Uiso 1 1 d DU . .
F43 F 0.3943(5) 0.1472(4) 0.1376(4) 0.293(4) Uiso 1 1 d DU . .
F44 F 0.4352(6) 0.1893(3) 0.1198(3) 0.274(4) Uiso 1 1 d DU . .
F45 F 0.4661(6) 0.1362(4) 0.1229(4) 0.289(4) Uiso 1 1 d DU . .
B51 B 0.1204(7) 0.3751(5) 0.2028(5) 0.262(3) Uiso 1 1 d DU . .
F52 F 0.1676(5) 0.3789(3) 0.2195(3) 0.263(4) Uiso 1 1 d DU . .
F53 F 0.1019(6) 0.3442(3) 0.2071(3) 0.274(4) Uiso 1 1 d DU . .
F54 F 0.1125(5) 0.3797(3) 0.1716(3) 0.256(4) Uiso 1 1 d DU . .
F55 F 0.0921(5) 0.3985(3) 0.2141(3) 0.259(4) Uiso 1 1 d DU . .
B61 B 0.6986(9) 0.0445(6) 0.2227(6) 0.233(5) Uiso 0.50 1 d PDU . .
F62 F 0.7471(7) 0.0385(6) 0.2400(5) 0.230(6) Uiso 0.50 1 d PDU . .
F63 F 0.6729(9) 0.0156(5) 0.2210(6) 0.234(6) Uiso 0.50 1 d PDU . .
F64 F 0.6966(9) 0.0571(6) 0.1934(5) 0.237(6) Uiso 0.50 1 d PDU . .
F65 F 0.6784(9) 0.0677(5) 0.2388(5) 0.235(6) Uiso 0.50 1 d PDU . .
B71 B 0.1217(8) 0.0577(5) 0.0430(5) 0.184(4) Uiso 0.50 1 d PDU . .
F72 F 0.1618(6) 0.0694(4) 0.0353(4) 0.185(4) Uiso 0.50 1 d PDU . .
F73 F 0.0801(6) 0.0590(5) 0.0178(4) 0.187(4) Uiso 0.50 1 d PDU . .
F74 F 0.1311(7) 0.0244(4) 0.0506(4) 0.190(4) Uiso 0.50 1 d PDU . .
F75 F 0.1142(7) 0.0748(4) 0.0677(4) 0.175(4) Uiso 0.50 1 d PDU . .
C11S C 0.1044(8) 0.0570(5) 0.1737(5) 0.180(7) Uiso 1 1 d DU . .
H11E H 0.0819 0.0753 0.1763 0.271 Uiso 1 1 calc R . .
H11F H 0.0890 0.0451 0.1530 0.271 Uiso 1 1 calc R . .
H11G H 0.1368 0.0667 0.1732 0.271 Uiso 1 1 calc R . .
O12S O 0.1126(8) 0.0330(5) 0.2015(5) 0.288(8) Uiso 1 1 d DU . .
H12S H 0.0846 0.0275 0.2040 0.432 Uiso 1 1 calc R . .
C21S C 0.1037(8) 0.2563(5) 0.2066(4) 0.183(7) Uiso 1 1 d DU . .
H21C H 0.0865 0.2770 0.2103 0.275 Uiso 1 1 calc R . .
H21D H 0.0815 0.2436 0.1883 0.275 Uiso 1 1 calc R . .
H21E H 0.1348 0.2623 0.2014 0.275 Uiso 1 1 calc R . .
O22S O 0.1159(5) 0.2354(3) 0.2363(3) 0.178(4) Uiso 1 1 d DU . .
H22S H 0.0926 0.2369 0.2452 0.267 Uiso 1 1 calc R . .
C31S C 0.2336(15) 0.1428(8) 0.0412(10) 0.189(13) Uiso 0.50 1 d PDU . .
H31E H 0.2566 0.1253 0.0375 0.284 Uiso 0.50 1 calc PR . .
H31F H 0.2045 0.1448 0.0216 0.284 Uiso 0.50 1 calc PR . .
H31G H 0.2220 0.1366 0.0601 0.284 Uiso 0.50 1 calc PR . .
O32S O 0.2590(9) 0.1739(6) 0.0473(6) 0.170(8) Uiso 0.50 1 d PDU . .
H32S H 0.2660 0.1803 0.0303 0.255 Uiso 0.50 1 calc PR . .
C41S C 0.3529(13) 0.1285(7) 0.0207(8) 0.151(10) Uiso 0.50 1 d PDU . .
H41C H 0.3509 0.1219 0.0425 0.226 Uiso 0.50 1 calc PR . .
H41D H 0.3244 0.1434 0.0102 0.226 Uiso 0.50 1 calc PR . .
H41E H 0.3846 0.1406 0.0229 0.226 Uiso 0.50 1 calc PR . .
O42S O 0.3510(11) 0.0990(7) 0.0011(7) 0.205(10) Uiso 0.50 1 d PDU . .
H42S H 0.3795 0.0957 -0.0017 0.307 Uiso 0.50 1 calc PR . .
C51S C 0.3383(19) 0.1070(13) 0.1988(12) 0.26(2) Uiso 0.50 1 d PDU . .
H51C H 0.3300 0.1169 0.1768 0.396 Uiso 0.50 1 calc PR . .
H51D H 0.3072 0.1035 0.2050 0.396 Uiso 0.50 1 calc PR . .
H51E H 0.3554 0.0852 0.1989 0.396 Uiso 0.50 1 calc PR . .
O52S O 0.3708(14) 0.1293(9) 0.2216(9) 0.246(13) Uiso 0.50 1 d PDU . .
H52S H 0.3998 0.1288 0.2190 0.369 Uiso 0.50 1 calc PR . .
C61S C 0.4583(14) 0.0673(10) 0.0578(7) 0.196(14) Uiso 0.50 1 d PDU . .
H61E H 0.4809 0.0860 0.0566 0.294 Uiso 0.50 1 calc PR . .
H61F H 0.4783 0.0471 0.0662 0.294 Uiso 0.50 1 calc PR . .
H61G H 0.4383 0.0735 0.0726 0.294 Uiso 0.50 1 calc PR . .
O62S O 0.4247(6) 0.0604(4) 0.0254(4) 0.111(5) Uiso 0.50 1 d PDU . .
H62S H 0.4315 0.0736 0.0117 0.166 Uiso 0.50 1 calc PR . .
O1S O 0.8804(4) 0.2521(2) 0.0187(2) 0.132(3) Uiso 1 1 d . . .
O2S O 0.3210(9) 0.3221(5) 0.1302(5) 0.299(9) Uiso 1 1 d . . .
O3S O 0.4301(10) 0.3306(6) 0.1515(6) 0.182(9) Uiso 0.50 1 d P . .
O4S O 0.4770(11) 0.4216(7) 0.0827(7) 0.202(10) Uiso 0.50 1 d P . .
O5S O 0.8534(10) 0.0367(6) 0.7964(6) 0.174(8) Uiso 0.50 1 d P . .
O6S O 0.4192(10) 0.0264(6) 0.8599(6) 0.178(8) Uiso 0.50 1 d P . .

loop_
_atom_site_aniso_label
_atom_site_aniso_U_11
_atom_site_aniso_U_22
_atom_site_aniso_U_33
_atom_site_aniso_U_23
_atom_site_aniso_U_13
_atom_site_aniso_U_12
Co1 0.0896(11) 0.0595(8) 0.1157(12) 0.0066(7) 0.0381(9) 0.0009(6)
Co2 0.1046(12) 0.0803(10) 0.1005(11) -0.0095(7) 0.0400(9) -0.0103(7)
Co3 0.0637(8) 0.0716(8) 0.0897(9) 0.0228(6) 0.0397(7) 0.0135(6)
Co4 0.1196(14) 0.1134(12) 0.1503(15) 0.0482(10) 0.0951(13) 0.0231(10)
N111 0.091(5) 0.069(4) 0.112(6) 0.006(4) 0.037(4) 0.003(4)
C112 0.080(5) 0.063(5) 0.113(6) -0.003(4) 0.046(5) 0.005(4)
C113 0.094(6) 0.067(5) 0.090(6) 0.008(4) 0.045(5) 0.005(4)
C114 0.098(6) 0.084(5) 0.085(5) -0.009(4) 0.053(4) -0.004(4)
C115 0.105(7) 0.094(6) 0.090(6) 0.006(5) 0.032(5) -0.003(5)
C116 0.102(7) 0.081(6) 0.092(6) 0.005(5) 0.027(5) 0.001(5)
C117 0.109(6) 0.095(5) 0.100(5) -0.011(4) 0.056(5) -0.007(5)
C118 0.109(6) 0.095(5) 0.100(5) -0.011(4) 0.056(5) -0.007(5)
N121 0.091(5) 0.084(5) 0.130(6) 0.011(4) 0.051(5) 0.009(4)
N122 0.086(5) 0.076(5) 0.119(6) -0.001(4) 0.051(4) 0.002(4)
C123 0.091(5) 0.064(5) 0.124(6) 0.005(4) 0.055(5) 0.005(4)
C124 0.098(6) 0.065(5) 0.136(7) 0.010(5) 0.064(6) 0.015(4)
C125 0.106(7) 0.080(6) 0.135(8) 0.016(5) 0.055(6) 0.009(5)
C126 0.073(6) 0.080(6) 0.135(7) 0.014(5) 0.043(5) 0.008(4)
N131 0.137(7) 0.098(6) 0.121(7) 0.007(5) 0.037(6) -0.014(5)
C132 0.148(8) 0.094(6) 0.127(7) 0.009(6) 0.031(6) -0.020(6)
C133 0.175(9) 0.112(7) 0.149(9) 0.006(7) 0.031(7) -0.023(7)
C134 0.177(8) 0.128(7) 0.159(8) 0.011(7) 0.020(7) -0.018(7)
C135 0.162(10) 0.131(8) 0.157(9) 0.017(8) 0.009(8) -0.031(7)
C136 0.152(9) 0.120(8) 0.140(9) -0.001(7) 0.023(7) -0.019(7)
C137 0.183(8) 0.147(7) 0.180(8) 0.013(7) 0.025(7) -0.007(7)
C138 0.183(8) 0.147(7) 0.180(8) 0.013(7) 0.025(7) -0.007(7)
N141 0.126(6) 0.076(5) 0.144(7) 0.008(5) 0.048(5) -0.001(5)
N142 0.125(6) 0.081(5) 0.125(6) 0.008(4) 0.054(5) -0.031(5)
C143 0.136(7) 0.090(6) 0.136(8) 0.008(5) 0.046(6) -0.016(5)
C144 0.141(8) 0.073(6) 0.152(9) 0.011(6) 0.046(7) -0.010(5)
C145 0.150(8) 0.082(6) 0.153(9) 0.001(6) 0.049(7) -0.003(6)
C146 0.121(8) 0.084(6) 0.140(8) 0.016(6) 0.043(6) 0.002(5)
C151 0.081(6) 0.076(5) 0.127(6) 0.026(5) 0.049(5) 0.014(4)
C152 0.084(6) 0.082(6) 0.138(7) 0.026(5) 0.045(6) 0.009(5)
C153 0.086(7) 0.088(6) 0.146(8) 0.034(6) 0.048(6) 0.009(5)
C154 0.096(7) 0.092(6) 0.137(8) 0.025(5) 0.052(6) 0.008(5)
C155 0.093(6) 0.073(5) 0.130(6) 0.023(5) 0.051(5) 0.006(4)
C156 0.081(6) 0.073(5) 0.126(6) 0.024(4) 0.048(5) 0.005(4)
C161 0.099(7) 0.086(6) 0.116(7) 0.022(5) 0.048(6) 0.000(5)
C162 0.096(7) 0.093(6) 0.135(8) 0.035(6) 0.042(6) -0.010(5)
C163 0.114(7) 0.079(6) 0.129(7) 0.022(5) 0.042(6) -0.005(5)
C164 0.108(7) 0.081(6) 0.124(6) 0.030(5) 0.048(5) 0.003(5)
N211 0.096(6) 0.058(4) 0.131(6) 0.014(4) 0.036(5) 0.002(4)
C212 0.091(6) 0.056(5) 0.118(6) 0.009(4) 0.036(5) 0.003(4)
C213 0.100(7) 0.053(5) 0.128(7) 0.005(5) 0.042(6) 0.010(4)
C214 0.096(6) 0.062(5) 0.144(7) 0.014(5) 0.027(6) 0.004(4)
C215 0.093(7) 0.069(6) 0.145(8) 0.022(5) 0.044(6) -0.008(5)
C216 0.101(7) 0.072(6) 0.126(7) 0.028(5) 0.043(6) -0.008(5)
C217 0.097(7) 0.078(6) 0.159(9) 0.029(6) 0.041(7) -0.029(5)
N221 0.089(5) 0.068(4) 0.119(5) 0.003(4) 0.046(4) 0.007(4)
N222 0.092(5) 0.065(4) 0.114(6) 0.011(4) 0.038(5) 0.001(4)
C223 0.091(6) 0.069(5) 0.116(6) 0.005(4) 0.042(5) 0.003(4)
C224 0.100(7) 0.075(6) 0.122(7) -0.013(5) 0.047(6) -0.001(5)
C225 0.099(7) 0.077(6) 0.126(7) -0.005(5) 0.051(6) -0.004(5)
C226 0.096(6) 0.066(5) 0.107(6) 0.002(4) 0.040(5) -0.009(4)
N231 0.081(5) 0.069(5) 0.124(6) 0.028(4) 0.023(5) -0.022(4)
C232 0.082(6) 0.073(5) 0.115(6) 0.018(5) 0.008(5) -0.013(4)
C233 0.098(7) 0.087(6) 0.152(8) 0.017(6) -0.002(6) -0.025(5)
C234 0.116(7) 0.125(8) 0.186(9) 0.027(7) 0.018(7) -0.055(6)
C235 0.094(7) 0.114(8) 0.172(9) 0.043(7) 0.019(7) -0.039(6)
C236 0.079(6) 0.109(7) 0.146(8) 0.050(6) 0.029(6) -0.019(5)
C237 0.161(11) 0.166(11) 0.228(12) 0.006(9) 0.031(10) -0.071(9)
N241 0.082(5) 0.064(4) 0.080(4) 0.006(3) 0.030(4) 0.006(3)
N242 0.071(5) 0.070(4) 0.080(5) 0.015(3) 0.021(4) 0.005(3)
C243 0.075(5) 0.068(5) 0.088(5) 0.005(4) 0.010(4) 0.009(4)
C244 0.094(6) 0.057(5) 0.085(6) -0.001(4) 0.020(5) 0.015(4)
C245 0.093(6) 0.065(5) 0.075(5) -0.005(4) 0.029(5) 0.013(4)
C246 0.086(6) 0.059(4) 0.084(5) -0.006(4) 0.042(5) -0.005(4)
C251 0.079(5) 0.069(5) 0.094(6) 0.013(4) 0.041(4) -0.006(4)
C252 0.086(6) 0.075(5) 0.117(7) 0.005(5) 0.050(5) -0.011(5)
C253 0.090(6) 0.087(6) 0.104(6) 0.010(5) 0.052(5) -0.011(5)
C254 0.105(6) 0.070(5) 0.085(6) 0.008(4) 0.045(5) -0.005(5)
C255 0.090(5) 0.063(4) 0.066(5) 0.013(4) 0.035(4) -0.004(4)
C256 0.092(5) 0.064(4) 0.071(5) 0.007(4) 0.043(4) -0.001(4)
C261 0.092(6) 0.071(5) 0.085(6) 0.018(4) 0.040(5) 0.001(4)
C262 0.103(6) 0.073(5) 0.064(5) 0.009(4) 0.031(5) 0.003(4)
C263 0.106(6) 0.057(4) 0.066(5) -0.004(4) 0.049(4) -0.001(4)
C264 0.097(5) 0.049(4) 0.061(4) 0.006(3) 0.045(4) 0.007(4)
N311 0.126(7) 0.057(4) 0.114(6) 0.004(4) 0.034(5) 0.004(4)
C312 0.142(7) 0.063(5) 0.118(7) 0.016(5) 0.043(6) 0.014(5)
C313 0.164(8) 0.061(5) 0.122(7) 0.008(5) 0.049(6) 0.029(5)
C314 0.167(8) 0.079(6) 0.129(7) 0.008(5) 0.038(6) 0.044(5)
C315 0.139(8) 0.083(6) 0.124(7) -0.002(5) 0.041(6) 0.032(6)
C316 0.124(8) 0.064(5) 0.129(7) -0.001(5) 0.039(6) 0.017(5)
C317 0.183(7) 0.109(6) 0.143(7) 0.028(6) 0.039(6) 0.049(6)
C318 0.183(7) 0.109(6) 0.143(7) 0.028(6) 0.039(6) 0.049(6)
N321 0.130(7) 0.097(5) 0.140(6) 0.013(5) 0.073(5) -0.004(5)
N322 0.124(7) 0.074(5) 0.130(6) 0.001(4) 0.062(5) 0.000(4)
C323 0.137(7) 0.081(6) 0.131(7) 0.015(5) 0.052(6) 0.007(5)
C324 0.155(9) 0.098(7) 0.150(8) 0.019(6) 0.068(7) -0.016(6)
C325 0.157(9) 0.107(7) 0.139(8) 0.016(6) 0.076(7) -0.004(6)
C326 0.116(7) 0.095(6) 0.143(8) 0.002(6) 0.065(6) 0.008(5)
N331 0.143(7) 0.105(6) 0.167(7) 0.033(5) 0.101(6) 0.021(5)
C332 0.124(7) 0.082(6) 0.149(7) 0.027(5) 0.081(6) 0.002(5)
C333 0.119(7) 0.071(6) 0.148(8) 0.015(5) 0.058(6) 0.008(5)
C334 0.131(7) 0.073(6) 0.170(8) 0.016(5) 0.066(6) 0.012(5)
C335 0.147(9) 0.100(7) 0.181(9) 0.025(6) 0.085(7) 0.025(6)
C336 0.155(9) 0.109(7) 0.173(9) 0.024(6) 0.100(7) 0.032(6)
C337 0.138(9) 0.097(8) 0.175(10) 0.004(7) 0.057(8) 0.029(7)
N341 0.103(6) 0.093(5) 0.118(6) 0.018(4) 0.069(5) 0.000(4)
N342 0.101(6) 0.086(5) 0.124(6) 0.017(4) 0.073(5) 0.003(4)
C343 0.113(6) 0.084(6) 0.133(7) 0.030(5) 0.078(5) 0.004(5)
C344 0.119(7) 0.089(6) 0.137(7) 0.035(5) 0.074(6) -0.009(5)
C345 0.114(7) 0.098(7) 0.133(7) 0.030(5) 0.071(6) -0.015(5)
C346 0.087(6) 0.094(6) 0.106(6) 0.014(5) 0.068(5) 0.016(4)
C351 0.105(6) 0.092(5) 0.115(6) 0.004(5) 0.064(5) -0.004(5)
C352 0.111(7) 0.102(6) 0.102(7) 0.010(5) 0.061(5) 0.002(6)
C353 0.113(7) 0.107(6) 0.086(6) 0.015(5) 0.051(5) 0.000(5)
C354 0.100(6) 0.098(6) 0.086(6) -0.005(5) 0.048(5) -0.005(5)
C355 0.089(6) 0.095(5) 0.102(6) -0.001(5) 0.056(5) -0.004(4)
C356 0.092(6) 0.094(5) 0.113(6) 0.003(5) 0.060(5) -0.005(5)
C361 0.092(7) 0.100(6) 0.141(8) -0.020(6) 0.055(6) -0.008(5)
C362 0.086(7) 0.114(7) 0.148(8) -0.008(6) 0.037(6) -0.007(5)
C363 0.093(6) 0.113(7) 0.131(8) -0.002(6) 0.060(6) 0.007(6)
C364 0.082(5) 0.098(5) 0.121(6) 0.005(5) 0.069(5) 0.007(5)
N411 0.104(6) 0.095(6) 0.113(6) 0.008(4) 0.046(5) -0.003(4)
C412 0.103(6) 0.080(6) 0.107(6) 0.009(5) 0.044(5) -0.005(5)
C413 0.114(7) 0.078(6) 0.104(6) 0.020(5) 0.046(5) 0.019(5)
C414 0.122(7) 0.107(7) 0.121(7) 0.031(5) 0.061(6) 0.020(5)
C415 0.127(8) 0.108(7) 0.139(8) 0.026(6) 0.068(7) -0.001(6)
C416 0.112(7) 0.109(7) 0.130(7) 0.017(6) 0.056(6) -0.015(6)
C417 0.112(8) 0.123(8) 0.141(8) 0.034(7) 0.069(7) 0.008(6)
N421 0.095(5) 0.074(5) 0.107(5) -0.001(4) 0.037(4) -0.002(4)
N422 0.088(5) 0.067(4) 0.089(5) -0.004(4) 0.037(4) -0.007(4)
C423 0.095(6) 0.082(5) 0.094(6) 0.002(4) 0.034(5) 0.010(4)
C424 0.105(7) 0.086(6) 0.087(6) 0.002(5) 0.030(5) 0.007(5)
C425 0.095(7) 0.095(6) 0.105(7) -0.002(5) 0.025(6) 0.003(5)
C426 0.097(6) 0.070(5) 0.115(7) -0.005(5) 0.046(5) -0.007(5)
N431 0.162(9) 0.163(9) 0.184(8) 0.070(6) 0.128(7) 0.028(6)
C432 0.193(9) 0.156(9) 0.186(9) 0.049(7) 0.135(7) 0.029(7)
C433 0.199(10) 0.185(10) 0.191(9) 0.044(8) 0.136(8) 0.016(8)
C434 0.198(9) 0.212(9) 0.209(9) 0.047(8) 0.119(7) 0.009(7)
C435 0.177(10) 0.221(11) 0.196(10) 0.062(8) 0.118(8) 0.000(9)
C436 0.166(10) 0.199(10) 0.195(10) 0.078(8) 0.114(8) 0.020(8)
C437 0.206(8) 0.217(8) 0.217(8) 0.034(7) 0.119(7) 0.024(7)
C438 0.206(8) 0.217(8) 0.217(8) 0.034(7) 0.119(7) 0.024(7)
N441 0.239(10) 0.105(6) 0.164(7) 0.010(6) 0.133(7) 0.009(6)
N442 0.222(10) 0.109(7) 0.141(7) 0.024(5) 0.137(7) 0.032(6)
C443 0.213(9) 0.124(8) 0.172(8) 0.028(6) 0.144(7) 0.024(6)
C444 0.246(11) 0.126(9) 0.187(10) 0.013(7) 0.140(9) 0.019(8)
C445 0.257(11) 0.120(8) 0.172(9) 0.011(7) 0.136(9) 0.011(8)
C446 0.232(12) 0.096(8) 0.152(9) 0.008(7) 0.136(9) 0.006(8)
C451 0.106(6) 0.059(5) 0.125(6) -0.010(4) 0.058(5) 0.001(4)
C452 0.101(7) 0.073(6) 0.129(7) -0.005(5) 0.060(6) 0.001(5)
C453 0.110(7) 0.078(6) 0.139(8) -0.001(5) 0.064(6) 0.013(5)
C454 0.127(7) 0.070(6) 0.142(7) 0.005(5) 0.077(6) 0.005(5)
C455 0.132(7) 0.059(5) 0.151(7) -0.004(5) 0.089(6) -0.012(5)
C456 0.122(6) 0.062(5) 0.148(7) -0.012(5) 0.086(5) 0.003(4)
C461 0.136(8) 0.061(5) 0.167(8) -0.011(5) 0.096(7) -0.003(5)
C462 0.133(8) 0.080(6) 0.167(8) -0.010(5) 0.102(7) 0.007(5)
C463 0.152(8) 0.080(6) 0.168(8) -0.007(6) 0.107(7) -0.018(5)
C464 0.145(8) 0.071(6) 0.162(8) -0.020(6) 0.098(7) -0.007(5)
N511 0.124(7) 0.077(5) 0.111(6) -0.010(4) 0.048(5) -0.004(4)
C512 0.133(7) 0.088(6) 0.089(6) -0.001(5) 0.045(5) 0.004(5)
C513 0.150(8) 0.113(7) 0.096(7) 0.001(6) 0.052(6) 0.014(6)
C514 0.150(8) 0.119(7) 0.113(7) 0.000(5) 0.061(6) 0.013(6)
C515 0.137(8) 0.101(7) 0.127(8) 0.005(6) 0.062(6) 0.003(6)
C516 0.124(8) 0.080(6) 0.124(7) -0.005(5) 0.060(6) 0.002(5)
C517 0.167(10) 0.138(9) 0.126(8) -0.001(7) 0.069(8) 0.010(8)
N521 0.104(6) 0.112(6) 0.095(5) -0.005(4) 0.016(5) 0.019(5)
N522 0.111(6) 0.093(5) 0.087(5) -0.016(4) 0.025(5) 0.001(4)
C523 0.127(7) 0.101(6) 0.081(6) -0.006(5) 0.029(5) 0.010(5)
C524 0.146(9) 0.124(8) 0.101(7) -0.003(6) 0.032(6) 0.035(7)
C525 0.132(8) 0.122(8) 0.109(7) 0.007(6) 0.023(6) 0.036(7)
C526 0.097(7) 0.113(7) 0.096(6) -0.001(5) 0.027(5) 0.012(5)
N531 0.085(5) 0.082(5) 0.106(5) 0.018(4) 0.056(4) 0.016(4)
C532 0.077(5) 0.078(5) 0.102(5) 0.022(4) 0.056(5) 0.007(4)
C533 0.081(6) 0.097(6) 0.105(6) 0.013(5) 0.054(5) 0.002(5)
C534 0.103(6) 0.107(6) 0.124(6) 0.006(5) 0.072(5) 0.012(5)
C535 0.087(6) 0.107(7) 0.131(7) 0.018(6) 0.058(6) 0.027(5)
C536 0.073(6) 0.092(6) 0.121(7) 0.023(5) 0.051(5) 0.015(5)
C537 0.122(6) 0.121(6) 0.133(6) 0.011(5) 0.077(5) 0.025(5)
C538 0.122(6) 0.121(6) 0.133(6) 0.011(5) 0.077(5) 0.025(5)
N541 0.075(5) 0.070(4) 0.086(5) 0.011(3) 0.040(4) 0.012(3)
N542 0.070(4) 0.063(4) 0.082(4) 0.022(3) 0.037(4) 0.010(3)
C543 0.073(5) 0.075(5) 0.090(5) 0.013(4) 0.053(4) 0.003(4)
C544 0.097(6) 0.070(5) 0.092(6) 0.021(4) 0.053(5) 0.005(4)
C545 0.087(6) 0.074(5) 0.091(6) 0.024(4) 0.036(5) 0.002(4)
C546 0.062(5) 0.066(5) 0.091(6) 0.012(4) 0.045(5) 0.010(4)
C551 0.074(6) 0.107(6) 0.093(6) -0.005(5) 0.019(5) 0.009(5)
C552 0.093(7) 0.124(7) 0.087(6) -0.009(5) 0.040(5) 0.006(5)
C553 0.079(6) 0.116(7) 0.103(6) -0.007(5) 0.046(5) -0.009(5)
C554 0.074(6) 0.093(6) 0.104(6) -0.001(5) 0.043(5) 0.008(4)
C555 0.066(5) 0.077(5) 0.083(5) 0.001(4) 0.033(4) 0.014(4)
C556 0.065(5) 0.084(5) 0.092(5) 0.001(4) 0.027(4) 0.007(4)
C561 0.084(6) 0.078(6) 0.119(7) 0.005(5) 0.029(5) 0.005(5)
C562 0.086(6) 0.069(5) 0.120(7) 0.015(5) 0.041(5) 0.004(4)
C563 0.090(6) 0.064(5) 0.108(6) 0.017(4) 0.040(5) 0.010(4)
C564 0.070(5) 0.063(4) 0.082(5) 0.026(4) 0.032(4) 0.018(4)
N611 0.100(6) 0.116(6) 0.112(6) 0.047(5) 0.065(5) 0.052(5)
C612 0.113(7) 0.112(6) 0.118(7) 0.053(5) 0.066(5) 0.052(5)
C613 0.140(8) 0.134(7) 0.140(8) 0.071(6) 0.079(6) 0.070(6)
C614 0.149(8) 0.178(7) 0.163(8) 0.073(7) 0.070(6) 0.070(7)
C615 0.124(8) 0.182(8) 0.144(8) 0.057(7) 0.060(7) 0.059(7)
C616 0.104(8) 0.160(8) 0.128(8) 0.053(6) 0.057(6) 0.052(6)
C617 0.177(8) 0.186(7) 0.173(7) 0.071(7) 0.069(6) 0.069(7)
C618 0.177(8) 0.186(7) 0.173(7) 0.071(7) 0.069(6) 0.069(7)
N621 0.121(6) 0.073(4) 0.107(5) -0.001(4) 0.076(4) 0.001(4)
N622 0.102(5) 0.068(4) 0.104(5) 0.022(4) 0.073(4) 0.016(4)
C623 0.122(6) 0.081(5) 0.108(6) 0.025(5) 0.082(5) 0.031(5)
C624 0.150(8) 0.071(5) 0.131(8) 0.013(5) 0.088(6) 0.024(5)
C625 0.143(8) 0.067(5) 0.116(7) 0.003(5) 0.084(6) -0.010(5)
C626 0.105(6) 0.075(5) 0.092(6) -0.013(4) 0.062(5) -0.019(4)
N631 0.108(6) 0.089(5) 0.099(5) 0.019(4) 0.063(4) -0.006(4)
C632 0.097(6) 0.104(6) 0.095(6) 0.023(5) 0.044(5) -0.015(5)
C633 0.104(7) 0.105(6) 0.088(6) 0.015(5) 0.044(5) -0.015(5)
C634 0.100(6) 0.095(5) 0.075(5) 0.015(4) 0.043(5) -0.008(5)
C635 0.110(7) 0.098(6) 0.095(6) 0.010(5) 0.048(5) -0.013(5)
C636 0.121(7) 0.098(6) 0.088(6) 0.015(5) 0.062(5) -0.004(5)
C637 0.120(8) 0.108(7) 0.083(6) 0.011(5) 0.026(6) -0.015(6)
N641 0.106(6) 0.152(7) 0.150(7) 0.063(6) 0.030(5) -0.022(5)
N642 0.100(6) 0.148(7) 0.129(7) 0.053(6) 0.058(5) -0.010(5)
C643 0.090(6) 0.131(7) 0.126(7) 0.045(6) 0.044(5) -0.028(5)
C644 0.107(8) 0.143(8) 0.153(9) 0.040(7) 0.034(7) -0.034(6)
C645 0.108(8) 0.154(8) 0.162(9) 0.052(8) 0.032(7) -0.019(7)
C646 0.095(7) 0.142(8) 0.137(8) 0.052(6) 0.037(6) -0.003(6)
C651 0.093(6) 0.080(5) 0.096(6) -0.007(4) 0.059(5) -0.014(4)
C652 0.099(6) 0.091(6) 0.086(6) 0.000(5) 0.060(5) 0.013(5)
C653 0.097(7) 0.105(7) 0.091(6) 0.003(5) 0.051(5) 0.002(5)
C654 0.084(7) 0.113(7) 0.082(6) 0.005(5) 0.044(6) -0.009(5)
C655 0.080(7) 0.121(8) 0.114(8) 0.022(6) 0.051(6) -0.001(6)
C656 0.093(7) 0.098(7) 0.097(7) -0.003(5) 0.055(6) -0.008(5)
C661 0.090(7) 0.119(8) 0.112(8) 0.003(6) 0.067(6) 0.000(6)
C662 0.080(7) 0.131(8) 0.139(8) 0.002(6) 0.054(6) 0.007(5)
C663 0.080(7) 0.123(8) 0.135(8) 0.029(6) 0.032(6) 0.004(5)
C664 0.081(6) 0.130(7) 0.125(7) 0.033(6) 0.042(5) 0.000(5)

loop_
_atom_type_symbol
_atom_type_description
_atom_type_scat_dispersion_real
_atom_type_scat_dispersion_imag
_atom_type_scat_source
C C 0.0033 0.0016 'International Tables Vol C Tables 4.2.6.8 and 6.1.1.4'
H H 0.0000 0.0000 'International Tables Vol C Tables 4.2.6.8 and 6.1.1.4'
B B 0.0013 0.0007 'International Tables Vol C Tables 4.2.6.8 and 6.1.1.4'
Co Co 0.3494 0.9721 'International Tables Vol C Tables 4.2.6.8 and 6.1.1.4'
F F 0.0171 0.0103 'International Tables Vol C Tables 4.2.6.8 and 6.1.1.4'
N N 0.0061 0.0033 'International Tables Vol C Tables 4.2.6.8 and 6.1.1.4'
O O 0.0106 0.0060 'International Tables Vol C Tables 4.2.6.8 and 6.1.1.4'

loop_
_geom_angle_atom_site_label_1
_geom_angle_atom_site_label_2
_geom_angle_atom_site_label_3
_geom_angle
_geom_angle_site_symmetry_1
_geom_angle_site_symmetry_3
N211 Co1 N111 172.3(2) . .
N211 Co1 N322 94.9(3) . .
N111 Co1 N322 91.2(3) . .
N211 Co1 N122 97.3(2) . .
N111 Co1 N122 77.1(2) . .
N322 Co1 N122 99.3(3) . .
N211 Co1 N222 76.5(2) . .
N111 Co1 N222 98.8(2) . .
N322 Co1 N222 161.9(3) . .
N122 Co1 N222 97.6(2) . .
N211 Co1 N311 91.1(3) . .
N111 Co1 N311 95.0(3) . .
N322 Co1 N311 75.4(3) . .
N122 Co1 N311 170.5(3) . .
N222 Co1 N311 88.7(3) . .
N522 Co2 N411 99.7(3) . .
N522 Co2 N511 77.6(3) . .
N411 Co2 N511 173.0(3) . .
N522 Co2 N142 161.6(3) . .
N411 Co2 N142 92.4(3) . .
N511 Co2 N142 91.8(3) . .
N522 Co2 N131 90.0(3) . .
N411 Co2 N131 93.0(3) . .
N511 Co2 N131 93.5(3) . .
N142 Co2 N131 75.6(3) . .
N522 Co2 N422 95.2(3) . .
N411 Co2 N422 76.9(2) . .
N511 Co2 N422 96.8(2) . .
N142 Co2 N422 101.0(3) . .
N131 Co2 N422 169.3(3) . .
N622 Co3 N542 102.8(2) . .
N622 Co3 N242 100.9(2) . .
N542 Co3 N242 101.2(2) . .
N622 Co3 N231 166.4(3) . .
N542 Co3 N231 90.8(2) . .
N242 Co3 N231 75.9(2) . .
N622 Co3 N531 89.2(2) . .
N542 Co3 N531 75.72(19) . .
N242 Co3 N531 169.9(2) . .
N231 Co3 N531 94.4(3) . .
N622 Co3 N611 76.8(3) . .
N542 Co3 N611 168.4(2) . .
N242 Co3 N611 90.3(2) . .
N231 Co3 N611 89.9(3) . .
N531 Co3 N611 92.6(2) . .
N631 Co4 N331 173.9(3) . .
N631 Co4 N642 78.0(3) . .
N331 Co4 N642 99.6(4) . .
N631 Co4 N342 98.0(2) . .
N331 Co4 N342 76.6(2) . .
N642 Co4 N342 95.3(3) . .
N631 Co4 N442 92.3(3) . .
N331 Co4 N442 91.4(4) . .
N642 Co4 N442 162.0(3) . .
N342 Co4 N442 101.0(3) . .
N631 Co4 N431 90.4(3) . .
N331 Co4 N431 95.3(3) . .
N642 Co4 N431 92.2(4) . .
N342 Co4 N431 169.8(3) . .
N442 Co4 N431 72.6(4) . .
C112 N111 C116 120.0 . .
C112 N111 Co1 114.2(3) . .
C116 N111 Co1 125.7(3) . .
C123 C112 N111 117.6(5) . .
C123 C112 C113 122.3(5) . .
N111 C112 C113 120.0 . .
C114 C113 C112 120.0 . .
C114 C113 H113 120.0 . .
C112 C113 H113 120.0 . .
C115 C114 C113 120.0 . .
C115 C114 C117 120.0(6) . .
C113 C114 C117 120.0(6) . .
C114 C115 C116 120.0 . .
C114 C115 H115 120.0 . .
C116 C115 H115 120.0 . .
C115 C116 N111 120.0 . .
C115 C116 H116 120.0 . .
N111 C116 H116 120.0 . .
O118 C117 C114 113.9(9) . .
O118 C117 H11A 108.8 . .
C114 C117 H11A 108.8 . .
O118 C117 H11B 108.8 . .
C114 C117 H11B 108.8 . .
H11A C117 H11B 107.7 . .
C117 O118 H118 109.5 . .
C125 N121 N122 108.0 . .
C125 N121 C126 127.1(6) . .
N122 N121 C126 124.6(6) . .
N121 N122 C123 108.0 . .
N121 N122 Co1 140.4(4) . .
C123 N122 Co1 111.4(4) . .
C112 C123 C124 132.9(5) . .
C112 C123 N122 119.1(5) . .
C124 C123 N122 108.0 . .
C123 C124 C125 108.0 . .
C123 C124 H124 126.0 . .
C125 C124 H124 126.0 . .
N121 C125 C124 108.0 . .
N121 C125 H125 126.0 . .
C124 C125 H125 126.0 . .
N121 C126 C151 115.1(7) . .
N121 C126 H12A 108.5 . .
C151 C126 H12A 108.5 . .
N121 C126 H12B 108.5 . .
C151 C126 H12B 108.5 . .
H12A C126 H12B 107.5 . .
C132 N131 C136 120.0 . .
C132 N131 Co2 114.8(5) . .
C136 N131 Co2 125.2(5) . .
C143 C132 C133 121.8(7) . .
C143 C132 N131 118.0(7) . .
C133 C132 N131 120.0 . .
C132 C133 C134 120.0 . .
C132 C133 H133 120.0 . .
C134 C133 H133 120.0 . .
C133 C134 C135 120.0 . .
C133 C134 C137 118.4(9) . .
C135 C134 C137 121.6(9) . .
C136 C135 C134 120.0 . .
C136 C135 H135 120.0 . .
C134 C135 H135 120.0 . .
C135 C136 N131 120.0 . .
C135 C136 H136 120.0 . .
N131 C136 H136 120.0 . .
O138 C137 C134 108.0(13) . .
O138 C137 H13A 110.1 . .
C134 C137 H13A 110.1 . .
O138 C137 H13B 110.1 . .
C134 C137 H13B 110.1 . .
H13A C137 H13B 108.4 . .
C137 O138 H138 109.5 . .
C146 N141 C145 127.6(8) . .
C146 N141 N142 123.7(8) . .
C145 N141 N142 108.0 . .
N141 N142 C143 108.0 . .
N141 N142 Co2 137.8(4) . .
C143 N142 Co2 114.1(5) . .
C132 C143 N142 117.4(7) . .
C132 C143 C144 134.4(7) . .
N142 C143 C144 108.0 . .
C145 C144 C143 108.0 . .
C145 C144 H144 126.0 . .
C143 C144 H144 126.0 . .
N141 C145 C144 108.0 . .
N141 C145 H145 126.0 . .
C144 C145 H145 126.0 . .
N141 C146 C164 115.4(9) . .
N141 C146 H14A 108.4 . .
C164 C146 H14A 108.4 . .
N141 C146 H14B 108.4 . .
C164 C146 H14B 108.4 . .
H14A C146 H14B 107.5 . .
C152 C151 C156 120.0 . .
C152 C151 C126 118.4(5) . .
C156 C151 C126 121.5(5) . .
C151 C152 C153 120.0 . .
C151 C152 H152 120.0 . .
C153 C152 H152 120.0 . .
C152 C153 C154 120.0 . .
C152 C153 H153 120.0 . .
C154 C153 H153 120.0 . .
C155 C154 C153 120.0 . .
C155 C154 H154 120.0 . .
C153 C154 H154 120.0 . .
C154 C155 C156 120.0 . .
C154 C155 C164 120.0 . .
C156 C155 C164 120.0 . .
C155 C156 C161 120.0 . .
C155 C156 C151 120.0 . .
C161 C156 C151 120.0 . .
C162 C161 C156 120.0 . .
C162 C161 H161 120.0 . .
C156 C161 H161 120.0 . .
C161 C162 C163 120.0 . .
C161 C162 H162 120.0 . .
C163 C162 H162 120.0 . .
C164 C163 C162 120.0 . .
C164 C163 H163 120.0 . .
C162 C163 H163 120.0 . .
C163 C164 C155 120.0 . .
C163 C164 C146 120.6(5) . .
C155 C164 C146 119.4(5) . .
C212 N211 C216 120.0 . .
C212 N211 Co1 115.2(4) . .
C216 N211 Co1 124.8(4) . .
C223 C212 C213 122.3(5) . .
C223 C212 N211 117.7(5) . .
C213 C212 N211 120.0 . .
C212 C213 C214 120.0 . .
C212 C213 H213 120.0 . .
C214 C213 H213 120.0 . .
C215 C214 C213 120.0 . .
C215 C214 C217 122.2(6) . .
C213 C214 C217 117.8(6) . .
C216 C215 C214 120.0 . .
C216 C215 H215 120.0 . .
C214 C215 H215 120.0 . .
C215 C216 N211 120.0 . .
C215 C216 H216 120.0 . .
N211 C216 H216 120.0 . .
O218 C217 C214 113.0(9) . .
O218 C217 H21A 109.0 . .
C214 C217 H21A 109.0 . .
O218 C217 H21B 109.0 . .
C214 C217 H21B 109.0 . .
H21A C217 H21B 107.8 . .
C217 O218 H218 109.5 . .
C225 N221 N222 108.0 . .
C225 N221 C226 127.9(6) . .
N222 N221 C226 123.1(6) . .
N221 N222 C223 108.0 . .
N221 N222 Co1 138.4(4) . .
C223 N222 Co1 112.6(4) . .
C212 C223 C224 133.8(5) . .
C212 C223 N222 117.9(6) . .
C224 C223 N222 108.0 . .
C223 C224 C225 108.0 . .
C223 C224 H224 126.0 . .
C225 C224 H224 126.0 . .
N221 C225 C224 108.0 . .
N221 C225 H225 126.0 . .
C224 C225 H225 126.0 . .
N221 C226 C251 113.8(8) . .
N221 C226 H22A 108.8 . .
C251 C226 H22A 108.8 . .
N221 C226 H22B 108.8 . .
C251 C226 H22B 108.8 . .
H22A C226 H22B 107.7 . .
C232 N231 C236 120.0 . .
C232 N231 Co3 115.1(4) . .
C236 N231 Co3 124.3(4) . .
C243 C232 N231 116.3(5) . .
C243 C232 C233 123.7(5) . .
N231 C232 C233 120.0 . .
C234 C233 C232 120.0 . .
C234 C233 H233 120.0 . .
C232 C233 H233 120.0 . .
C235 C234 C233 120.0 . .
C235 C234 C237 127.2(8) . .
C233 C234 C237 112.8(8) . .
C234 C235 C236 120.0 . .
C234 C235 H235 120.0 . .
C236 C235 H235 120.0 . .
C235 C236 N231 120.0 . .
C235 C236 H236 120.0 . .
N231 C236 H236 120.0 . .
O238 C237 C234 110.7(15) . .
O238 C237 H23A 109.5 . .
C234 C237 H23A 109.5 . .
O238 C237 H23B 109.5 . .
C234 C237 H23B 109.5 . .
H23A C237 H23B 108.1 . .
C237 O238 H238 109.5 . .
C246 N241 C245 129.0(5) . .
C246 N241 N242 122.7(5) . .
C245 N241 N242 108.0 . .
C243 N242 N241 108.0 . .
C243 N242 Co3 113.4(3) . .
N241 N242 Co3 138.1(3) . .
C232 C243 N242 118.4(5) . .
C232 C243 C244 133.6(5) . .
N242 C243 C244 108.0 . .
C245 C244 C243 108.0 . .
C245 C244 H244 126.0 . .
C243 C244 H244 126.0 . .
C244 C245 N241 108.0 . .
C244 C245 H245 126.0 . .
N241 C245 H245 126.0 . .
N241 C246 C264 116.5(8) . .
N241 C246 H24A 108.2 . .
C264 C246 H24A 108.2 . .
N241 C246 H24B 108.2 . .
C264 C246 H24B 108.2 . .
H24A C246 H24B 107.3 . .
C252 C251 C256 120.0 . .
C252 C251 C226 119.7(5) . .
C256 C251 C226 120.2(5) . .
C253 C252 C251 120.0 . .
C253 C252 H252 120.0 . .
C251 C252 H252 120.0 . .
C254 C253 C252 120.0 . .
C254 C253 H253 120.0 . .
C252 C253 H253 120.0 . .
C253 C254 C255 120.0 . .
C253 C254 H254 120.0 . .
C255 C254 H254 120.0 . .
C254 C255 C256 120.0 . .
C254 C255 C264 120.0 . .
C256 C255 C264 120.0 . .
C261 C256 C255 120.0 . .
C261 C256 C251 120.0 . .
C255 C256 C251 120.0 . .
C256 C261 C262 120.0 . .
C256 C261 H261 120.0 . .
C262 C261 H261 120.0 . .
C261 C262 C263 120.0 . .
C261 C262 H262 120.0 . .
C263 C262 H262 120.0 . .
C264 C263 C262 120.0 . .
C264 C263 H263 120.0 . .
C262 C263 H263 120.0 . .
C263 C264 C255 120.0 . .
C263 C264 C246 118.7(4) . .
C255 C264 C246 121.2(4) . .
C312 N311 C316 120.0 . .
C312 N311 Co1 114.4(4) . .
C316 N311 Co1 125.6(4) . .
C323 C312 N311 118.0(6) . .
C323 C312 C313 122.0(6) . .
N311 C312 C313 120.0 . .
C312 C313 C314 120.0 . .
C312 C313 H313 120.0 . .
C314 C313 H313 120.0 . .
C313 C314 C315 120.0 . .
C313 C314 C317 114.4(8) . .
C315 C314 C317 125.5(7) . .
C316 C315 C314 120.0 . .
C316 C315 H315 120.0 . .
C314 C315 H315 120.0 . .
C315 C316 N311 120.0 . .
C315 C316 H316 120.0 . .
N311 C316 H316 120.0 . .
O318 C317 C314 117.4(12) . .
O318 C317 H31A 108.0 . .
C314 C317 H31A 108.0 . .
O318 C317 H31B 108.0 . .
C314 C317 H31B 108.0 . .
H31A C317 H31B 107.2 . .
C317 O318 H318 109.5 . .
C326 N321 N322 122.8(7) . .
C326 N321 C325 129.1(7) . .
N322 N321 C325 108.0 . .
N321 N322 C323 108.0 . .
N321 N322 Co1 137.4(4) . .
C323 N322 Co1 114.6(4) . .
C312 C323 C324 134.4(6) . .
C312 C323 N322 117.5(6) . .
C324 C323 N322 108.0 . .
C323 C324 C325 108.0 . .
C323 C324 H324 126.0 . .
C325 C324 H324 126.0 . .
C324 C325 N321 108.0 . .
C324 C325 H325 126.0 . .
N321 C325 H325 126.0 . .
N321 C326 C351 111.8(10) . .
N321 C326 H32A 109.2 . .
C351 C326 H32A 109.2 . .
N321 C326 H32B 109.2 . .
C351 C326 H32B 109.2 . .
H32A C326 H32B 107.9 . .
C332 N331 C336 120.0 . .
C332 N331 Co4 115.1(4) . .
C336 N331 Co4 124.9(4) . .
C343 C332 C333 122.9(5) . .
C343 C332 N331 116.9(5) . .
C333 C332 N331 120.0 . .
C332 C333 C334 120.0 . .
C332 C333 H333 120.0 . .
C334 C333 H333 120.0 . .
C335 C334 C333 120.0 . .
C335 C334 C337 123.8(7) . .
C333 C334 C337 116.2(7) . .
C334 C335 C336 120.0 . .
C334 C335 H335 120.0 . .
C336 C335 H335 120.0 . .
C335 C336 N331 120.0 . .
C335 C336 H336 120.0 . .
N331 C336 H336 120.0 . .
O338 C337 C334 108.5(10) . .
O338 C337 H33A 110.0 . .
C334 C337 H33A 110.0 . .
O338 C337 H33B 110.0 . .
C334 C337 H33B 110.0 . .
H33A C337 H33B 108.4 . .
C337 O338 H338 109.5 . .
C345 N341 N342 108.0 . .
C345 N341 C346 126.9(5) . .
N342 N341 C346 124.2(5) . .
C343 N342 N341 108.0 . .
C343 N342 Co4 112.0(4) . .
N341 N342 Co4 139.8(3) . .
C332 C343 N342 118.5(5) . .
C332 C343 C344 133.4(5) . .
N342 C343 C344 108.0 . .
C343 C344 C345 108.0 . .
C343 C344 H344 126.0 . .
C345 C344 H344 126.0 . .
N341 C345 C344 108.0 . .
N341 C345 H345 126.0 . .
C344 C345 H345 126.0 . .
N341 C346 C364 116.5(9) . .
N341 C346 H34A 108.2 . .
C364 C346 H34A 108.2 . .
N341 C346 H34B 108.2 . .
C364 C346 H34B 108.2 . .
H34A C346 H34B 107.3 . .
C352 C351 C356 120.0 . .
C352 C351 C326 121.2(6) . .
C356 C351 C326 118.8(6) . .
C351 C352 C353 120.0 . .
C351 C352 H352 120.0 . .
C353 C352 H352 120.0 . .
C354 C353 C352 120.0 . .
C354 C353 H353 120.0 . .
C352 C353 H353 120.0 . .
C355 C354 C353 120.0 . .
C355 C354 H354 120.0 . .
C353 C354 H354 120.0 . .
C354 C355 C356 120.0 . .
C354 C355 C364 120.0 . .
C356 C355 C364 120.0 . .
C355 C356 C361 120.0 . .
C355 C356 C351 120.0 . .
C361 C356 C351 120.0 . .
C362 C361 C356 120.0 . .
C362 C361 H361 120.0 . .
C356 C361 H361 120.0 . .
C361 C362 C363 120.0 . .
C361 C362 H362 120.0 . .
C363 C362 H362 120.0 . .
C362 C363 C364 120.0 . .
C362 C363 H363 120.0 . .
C364 C363 H363 120.0 . .
C363 C364 C355 120.0 . .
C363 C364 C346 117.0(5) . .
C355 C364 C346 123.0(5) . .
C412 N411 C416 120.0 . .
C412 N411 Co2 115.2(4) . .
C416 N411 Co2 124.8(4) . .
C423 C412 N411 116.3(5) . .
C423 C412 C413 123.7(5) . .
N411 C412 C413 120.0 . .
C414 C413 C412 120.0 . .
C414 C413 H413 120.0 . .
C412 C413 H413 120.0 . .
C413 C414 C415 120.0 . .
C413 C414 C417 117.2(7) . .
C415 C414 C417 122.8(7) . .
C416 C415 C414 120.0 . .
C416 C415 H415 120.0 . .
C414 C415 H415 120.0 . .
C415 C416 N411 120.0 . .
C415 C416 H416 120.0 . .
N411 C416 H416 120.0 . .
O418 C417 C414 112.4(10) . .
O418 C417 H41A 109.1 . .
C414 C417 H41A 109.1 . .
O418 C417 H41B 109.1 . .
C414 C417 H41B 109.1 . .
H41A C417 H41B 107.9 . .
C417 O418 H418 109.5 . .
C426 N421 N422 122.9(6) . .
C426 N421 C425 127.5(6) . .
N422 N421 C425 108.0 . .
C423 N422 N421 108.0 . .
C423 N422 Co2 110.8(4) . .
N421 N422 Co2 141.1(4) . .
C412 C423 C424 131.2(6) . .
C412 C423 N422 120.4(6) . .
C424 C423 N422 108.0 . .
C423 C424 C425 108.0 . .
C423 C424 H424 126.0 . .
C425 C424 H424 126.0 . .
C424 C425 N421 108.0 . .
C424 C425 H425 126.0 . .
N421 C425 H425 126.0 . .
N421 C426 C451 117.0(8) . .
N421 C426 H42A 108.1 . .
C451 C426 H42A 108.1 . .
N421 C426 H42B 108.1 . .
C451 C426 H42B 108.1 . .
H42A C426 H42B 107.3 . .
C432 N431 C436 120.0 . .
C432 N431 Co4 116.4(6) . .
C436 N431 Co4 123.5(6) . .
C443 C432 N431 116.3(9) . .
C443 C432 C433 123.5(9) . .
N431 C432 C433 120.0 . .
C434 C433 C432 120.0 . .
C434 C433 H433 120.0 . .
C432 C433 H433 120.0 . .
C433 C434 C435 120.0 . .
C433 C434 C437 116.6(10) . .
C435 C434 C437 123.2(10) . .
C436 C435 C434 120.0 . .
C436 C435 H435 120.0 . .
C434 C435 H435 120.0 . .
C435 C436 N431 120.0 . .
C435 C436 H436 120.0 . .
N431 C436 H436 120.0 . .
O438 C437 C434 107.3(15) . .
O438 C437 H43A 110.2 . .
C434 C437 H43A 110.2 . .
O438 C437 H43B 110.2 . .
C434 C437 H43B 110.2 . .
H43A C437 H43B 108.5 . .
C437 O438 H438 109.5 . .
C446 N441 C445 130.0(9) . .
C446 N441 N442 121.3(10) . .
C445 N441 N442 108.0 . .
C443 N442 N441 108.0 . .
C443 N442 Co4 115.1(5) . .
N441 N442 Co4 136.8(5) . .
C432 C443 N442 119.5(9) . .
C432 C443 C444 132.4(9) . .
N442 C443 C444 108.0 . .
C443 C444 C445 108.0 . .
C443 C444 H444 126.0 . .
C445 C444 H444 126.0 . .
N441 C445 C444 108.0 . .
N441 C445 H445 126.0 . .
C444 C445 H445 126.0 . .
N441 C446 C464 114.1(16) . 7_655
N441 C446 H44A 108.7 . .
C464 C446 H44A 108.7 7_655 .
N441 C446 H44B 108.7 . .
C464 C446 H44B 108.7 7_655 .
H44A C446 H44B 107.6 . .
C452 C451 C456 120.0 . .
C452 C451 C426 116.8(5) . .
C456 C451 C426 123.2(5) . .
C453 C452 C451 120.0 . .
C453 C452 H452 120.0 . .
C451 C452 H452 120.0 . .
C452 C453 C454 120.0 . .
C452 C453 H453 120.0 . .
C454 C453 H453 120.0 . .
C455 C454 C453 120.0 . .
C455 C454 H454 120.0 . .
C453 C454 H454 120.0 . .
C456 C455 C454 120.0 . .
C456 C455 C464 120.0 . .
C454 C455 C464 120.0 . .
C455 C456 C461 120.0 . .
C455 C456 C451 120.0 . .
C461 C456 C451 120.0 . .
C462 C461 C456 120.0 . .
C462 C461 H461 120.0 . .
C456 C461 H461 120.0 . .
C463 C462 C461 120.0 . .
C463 C462 H462 120.0 . .
C461 C462 H462 120.0 . .
C462 C463 C464 120.0 . .
C462 C463 H463 120.0 . .
C464 C463 H463 120.0 . .
C463 C464 C455 120.0 . .
C463 C464 C446 121.4(5) . 7_655
C455 C464 C446 118.6(5) . 7_655
C512 N511 C516 120.0 . .
C512 N511 Co2 114.5(4) . .
C516 N511 Co2 125.5(4) . .
C523 C512 N511 115.8(6) . .
C523 C512 C513 124.2(6) . .
N511 C512 C513 120.0 . .
C514 C513 C512 120.0 . .
C514 C513 H513 120.0 . .
C512 C513 H513 120.0 . .
C515 C514 C513 120.0 . .
C515 C514 C517 122.5(7) . .
C513 C514 C517 117.5(7) . .
C516 C515 C514 120.0 . .
C516 C515 H515 120.0 . .
C514 C515 H515 120.0 . .
C515 C516 N511 120.0 . .
C515 C516 H516 120.0 . .
N511 C516 H516 120.0 . .
O518 C517 C514 110.4(10) . .
O518 C517 H51A 109.6 . .
C514 C517 H51A 109.6 . .
O518 C517 H51B 109.6 . .
C514 C517 H51B 109.6 . .
H51A C517 H51B 108.1 . .
C517 O518 H518 109.5 . .
C526 N521 N522 122.5(7) . .
C526 N521 C525 128.7(7) . .
N522 N521 C525 108.0 . .
C523 N522 N521 108.0 . .
C523 N522 Co2 111.6(4) . .
N521 N522 Co2 139.9(4) . .
C512 C523 N522 120.4(6) . .
C512 C523 C524 131.3(6) . .
N522 C523 C524 108.0 . .
C525 C524 C523 108.0 . .
C525 C524 H524 126.0 . .
C523 C524 H524 126.0 . .
C524 C525 N521 108.0 . .
C524 C525 H525 126.0 . .
N521 C525 H525 126.0 . .
N521 C526 C551 118.8(9) . .
N521 C526 H52A 107.6 . .
C551 C526 H52A 107.6 . .
N521 C526 H52B 107.6 . .
C551 C526 H52B 107.6 . .
H52A C526 H52B 107.1 . .
C532 N531 C536 120.0 . .
C532 N531 Co3 115.3(3) . .
C536 N531 Co3 124.7(3) . .
C543 C532 N531 115.6(4) . .
C543 C532 C533 124.4(4) . .
N531 C532 C533 120.0 . .
C534 C533 C532 120.0 . .
C534 C533 H533 120.0 . .
C532 C533 H533 120.0 . .
C533 C534 C535 120.0 . .
C533 C534 C537 120.1(6) . .
C535 C534 C537 119.6(6) . .
C536 C535 C534 120.0 . .
C536 C535 H535 120.0 . .
C534 C535 H535 120.0 . .
C535 C536 N531 120.0 . .
C535 C536 H536 120.0 . .
N531 C536 H536 120.0 . .
O538 C537 C534 115.6(12) . .
O538 C537 H53A 108.4 . .
C534 C537 H53A 108.4 . .
O538 C537 H53B 108.4 . .
C534 C537 H53B 108.4 . .
H53A C537 H53B 107.5 . .
C537 O538 H538 109.5 . .
C546 N541 N542 123.0(5) 7_655 .
C546 N541 C545 128.9(5) 7_655 .
N542 N541 C545 108.0 . .
C543 N542 N541 108.0 . .
C543 N542 Co3 113.4(3) . .
N541 N542 Co3 138.2(3) . .
C532 C543 N542 119.3(4) . .
C532 C543 C544 132.6(4) . .
N542 C543 C544 108.0 . .
C545 C544 C543 108.0 . .
C545 C544 H544 126.0 . .
C543 C544 H544 126.0 . .
C544 C545 N541 108.0 . .
C544 C545 H545 126.0 . .
N541 C545 H545 126.0 . .
N541 C546 C564 115.3(6) 7_655 .
N541 C546 H54A 108.5 7_655 .
C564 C546 H54A 108.5 . .
N541 C546 H54B 108.5 7_655 .
C564 C546 H54B 108.5 . .
H54A C546 H54B 107.5 . .
C552 C551 C556 120.0 . .
C552 C551 C526 116.1(5) . .
C556 C551 C526 123.9(5) . .
C553 C552 C551 120.0 . .
C553 C552 H552 120.0 . .
C551 C552 H552 120.0 . .
C554 C553 C552 120.0 . .
C554 C553 H553 120.0 . .
C552 C553 H553 120.0 . .
C555 C554 C553 120.0 . .
C555 C554 H554 120.0 . .
C553 C554 H554 120.0 . .
C556 C555 C554 120.0 . .
C556 C555 C564 120.0 . .
C554 C555 C564 120.0 . .
C561 C556 C555 120.0 . .
C561 C556 C551 120.0 . .
C555 C556 C551 120.0 . .
C556 C561 C562 120.0 . .
C556 C561 H561 120.0 . .
C562 C561 H561 120.0 . .
C563 C562 C561 120.0 . .
C563 C562 H562 120.0 . .
C561 C562 H562 120.0 . .
C562 C563 C564 120.0 . .
C562 C563 H563 120.0 . .
C564 C563 H563 120.0 . .
C563 C564 C555 120.0 . .
C563 C564 C546 119.5(4) . .
C555 C564 C546 120.4(4) . .
C612 N611 C616 120.0 . .
C612 N611 Co3 113.9(4) . .
C616 N611 Co3 126.1(4) . .
C623 C612 C613 124.7(6) . .
C623 C612 N611 115.2(6) . .
C613 C612 N611 120.0 . .
C612 C613 C614 120.0 . .
C612 C613 H613 120.0 . .
C614 C613 H613 120.0 . .
C613 C614 C615 120.0 . .
C613 C614 C617 123.2(9) . .
C615 C614 C617 116.5(9) . .
C616 C615 C614 120.0 . .
C616 C615 H615 120.0 . .
C614 C615 H615 120.0 . .
C615 C616 N611 120.0 . .
C615 C616 H616 120.0 . .
N611 C616 H616 120.0 . .
O618 C617 C614 110.0(14) . .
O618 C617 H61A 109.7 . .
C614 C617 H61A 109.7 . .
O618 C617 H61B 109.7 . .
C614 C617 H61B 109.7 . .
H61A C617 H61B 108.2 . .
C617 O618 H618 109.5 . .
C626 N621 N622 122.7(6) . .
C626 N621 C625 129.3(6) . .
N622 N621 C625 108.0 . .
N621 N622 C623 108.0 . .
N621 N622 Co3 138.4(4) . .
C623 N622 Co3 112.9(4) . .
C612 C623 N622 120.2(6) . .
C612 C623 C624 131.7(6) . .
N622 C623 C624 108.0 . .
C625 C624 C623 108.0 . .
C625 C624 H624 126.0 . .
C623 C624 H624 126.0 . .
C624 C625 N621 108.0 . .
C624 C625 H625 126.0 . .
N621 C625 H625 126.0 . .
N621 C626 C651 113.5(8) . .
N621 C626 H62A 108.9 . .
C651 C626 H62A 108.9 . .
N621 C626 H62B 108.9 . .
C651 C626 H62B 108.9 . .
H62A C626 H62B 107.7 . .
C632 N631 C636 120.0 . .
C632 N631 Co4 113.9(4) . .
C636 N631 Co4 126.1(4) . .
C643 C632 C633 122.2(6) . .
C643 C632 N631 117.8(6) . .
C633 C632 N631 120.0 . .
C632 C633 C634 120.0 . .
C632 C633 H633 120.0 . .
C634 C633 H633 120.0 . .
C635 C634 C633 120.0 . .
C635 C634 C637 119.7(7) . .
C633 C634 C637 120.2(7) . .
C634 C635 C636 120.0 . .
C634 C635 H635 120.0 . .
C636 C635 H635 120.0 . .
C635 C636 N631 120.0 . .
C635 C636 H636 120.0 . .
N631 C636 H636 120.0 . .
O638 C637 C634 113.3(9) . .
O638 C637 H63A 108.9 . .
C634 C637 H63A 108.9 . .
O638 C637 H63B 108.9 . .
C634 C637 H63B 108.9 . .
H63A C637 H63B 107.7 . .
C637 O638 H638 109.5 . .
C646 N641 C645 128.0(9) . .
C646 N641 N642 123.7(9) . .
C645 N641 N642 108.0 . .
N641 N642 C643 108.0 . .
N641 N642 Co4 139.9(5) . .
C643 N642 Co4 111.6(5) . .
C632 C643 C644 133.3(7) . .
C632 C643 N642 118.6(7) . .
C644 C643 N642 108.0 . .
C643 C644 C645 108.0 . .
C643 C644 H644 126.0 . .
C645 C644 H644 126.0 . .
N641 C645 C644 108.0 . .
N641 C645 H645 126.0 . .
C644 C645 H645 126.0 . .
N641 C646 C664 114.6(11) . .
N641 C646 H64A 108.6 . .
C664 C646 H64A 108.6 . .
N641 C646 H64B 108.6 . .
C664 C646 H64B 108.6 . .
H64A C646 H64B 107.6 . .
C652 C651 C656 120.0(9) . .
C652 C651 C626 121.5(10) . .
C656 C651 C626 118.5(9) . .
C653 C652 C651 121.3(10) . .
C653 C652 H652 119.3 . .
C651 C652 H652 119.3 . .
C652 C653 C654 121.2(10) . .
C652 C653 H653 119.4 . .
C654 C653 H653 119.4 . .
C653 C654 C655 120.2(9) . 7_655
C653 C654 H654 119.9 . .
C655 C654 H654 119.9 7_655 .
C654 C655 C664 123.6(10) 7_655 .
C654 C655 C656 118.7(10) 7_655 7_655
C664 C655 C656 117.7(10) . 7_655
C661 C656 C651 122.6(9) 7_655 .
C661 C656 C655 118.8(11) 7_655 7_655
C651 C656 C655 118.4(9) . 7_655
C662 C661 C656 121.5(10) . 7_655
C662 C661 H661 119.2 . .
C656 C661 H661 119.2 7_655 .
C661 C662 C663 119.0(11) . .
C661 C662 H662 120.5 . .
C663 C662 H662 120.5 . .
C664 C663 C662 120.5(12) . .
C664 C663 H663 119.7 . .
C662 C663 H663 119.7 . .
C663 C664 C655 122.3(11) . .
C663 C664 C646 120.5(12) . .
C655 C664 C646 117.1(11) . .
F12B B11 F12A 162.8(14) . .
F12B B11 F15A 76.7(11) . .
F12A B11 F15A 119.8(12) . .
F12B B11 F15B 119.5(12) . .
F12A B11 F15B 44.5(9) . .
F15A B11 F15B 163.3(13) . .
F12B B11 F14A 59.0(10) . .
F12A B11 F14A 108.3(11) . .
F15A B11 F14A 107.7(11) . .
F15B B11 F14A 85.9(11) . .
F12B B11 F13A 65.4(10) . .
F12A B11 F13A 110.2(11) . .
F15A B11 F13A 106.8(10) . .
F15B B11 F13A 78.8(11) . .
F14A B11 F13A 102.7(10) . .
F12B B11 F13B 112.4(11) . .
F12A B11 F13B 81.7(11) . .
F15A B11 F13B 61.1(9) . .
F15B B11 F13B 105.8(11) . .
F14A B11 F13B 168.2(12) . .
F13A B11 F13B 78.6(10) . .
F12B B11 F14B 109.5(11) . .
F12A B11 F14B 75.8(11) . .
F15A B11 F14B 67.9(10) . .
F15B B11 F14B 107.3(11) . .
F14A B11 F14B 76.6(10) . .
F13A B11 F14B 173.8(12) . .
F13B B11 F14B 100.8(10) . .
F22 B21 F23 111.9(14) . .
F22 B21 F25 107.5(14) . .
F23 B21 F25 109.4(14) . .
F22 B21 F24 110.0(14) . .
F23 B21 F24 110.2(14) . .
F25 B21 F24 107.8(13) . .
F34 B31 F35 110.9(14) . .
F34 B31 F33 111.7(14) . .
F35 B31 F33 106.7(13) . .
F34 B31 F32 111.1(14) . .
F35 B31 F32 109.2(13) . .
F33 B31 F32 107.0(13) . .
F43 B41 F45 113.6(15) . .
F43 B41 F44 110.4(14) . .
F45 B41 F44 109.1(14) . .
F43 B41 F42 107.1(14) . .
F45 B41 F42 108.4(14) . .
F44 B41 F42 108.0(14) . .
F54 B51 F52 112.9(15) . .
F54 B51 F53 107.7(14) . .
F52 B51 F53 112.9(15) . .
F54 B51 F55 108.4(14) . .
F52 B51 F55 108.2(14) . .
F53 B51 F55 106.5(14) . .
F64 B61 F63 113.2(16) . .
F64 B61 F62 110.2(15) . .
F63 B61 F62 108.0(15) . .
F64 B61 F65 107.9(15) . .
F63 B61 F65 108.3(15) . .
F62 B61 F65 109.2(15) . .
F75 B71 F72 110.9(15) . .
F75 B71 F73 109.1(15) . .
F72 B71 F73 112.2(15) . .
F75 B71 F74 111.6(15) . .
F72 B71 F74 106.1(14) . .
F73 B71 F74 106.8(14) . .
O12S C11S H11E 109.5 . .
O12S C11S H11F 109.5 . .
H11E C11S H11F 109.5 . .
O12S C11S H11G 109.5 . .
H11E C11S H11G 109.5 . .
H11F C11S H11G 109.5 . .
C11S O12S H12S 109.5 . .
O22S C21S H21C 109.5 . .
O22S C21S H21D 109.5 . .
H21C C21S H21D 109.5 . .
O22S C21S H21E 109.5 . .
H21C C21S H21E 109.5 . .
H21D C21S H21E 109.5 . .
C21S O22S H22S 109.5 . .
O32S C31S H31E 109.5 . .
O32S C31S H31F 109.5 . .
H31E C31S H31F 109.5 . .
O32S C31S H31G 109.5 . .
H31E C31S H31G 109.5 . .
H31F C31S H31G 109.5 . .
C31S O32S H32S 109.5 . .
O42S C41S H41C 109.5 . .
O42S C41S H41D 109.5 . .
H41C C41S H41D 109.5 . .
O42S C41S H41E 109.5 . .
H41C C41S H41E 109.5 . .
H41D C41S H41E 109.5 . .
C41S O42S H42S 109.5 . .
O52S C51S H51C 109.5 . .
O52S C51S H51D 109.5 . .
H51C C51S H51D 109.5 . .
O52S C51S H51E 109.5 . .
H51C C51S H51E 109.5 . .
H51D C51S H51E 109.5 . .
C51S O52S H52S 109.5 . .
O62S C61S H61E 109.5 . .
O62S C61S H61F 109.5 . .
H61E C61S H61F 109.5 . .
O62S C61S H61G 109.5 . .
H61E C61S H61G 109.5 . .
H61F C61S H61G 109.5 . .
C61S O62S H62S 109.5 . .

loop_
_geom_bond_atom_site_label_1
_geom_bond_atom_site_label_2
_geom_bond_distance
_geom_bond_site_symmetry_2
Co1 N211 2.144(5) .
Co1 N111 2.150(5) .
Co1 N322 2.167(5) .
Co1 N122 2.180(5) .
Co1 N222 2.185(5) .
Co1 N311 2.199(5) .
Co2 N522 2.131(6) .
Co2 N411 2.143(5) .
Co2 N511 2.146(5) .
Co2 N142 2.168(6) .
Co2 N131 2.170(6) .
Co2 N422 2.177(5) .
Co3 N622 2.116(5) .
Co3 N542 2.143(4) .
Co3 N242 2.145(4) .
Co3 N231 2.158(5) .
Co3 N531 2.181(4) .
Co3 N611 2.204(5) .
Co4 N631 2.135(5) .
Co4 N331 2.140(6) .
Co4 N642 2.156(7) .
Co4 N342 2.175(4) .
Co4 N442 2.191(9) .
Co4 N431 2.231(6) .
N111 C112 1.3900 .
N111 C116 1.3900 .
C112 C123 1.363(7) .
C112 C113 1.3900 .
C113 C114 1.3900 .
C113 H113 0.9500 .
C114 C115 1.3900 .
C114 C117 1.530(10) .
C115 C116 1.3900 .
C115 H115 0.9500 .
C116 H116 0.9500 .
C117 O118 1.334(12) .
C117 H11A 0.9900 .
C117 H11B 0.9900 .
O118 H118 0.8400 .
O119 H119 0.8400 .
N121 C125 1.4200 .
N121 N122 1.4200 .
N121 C126 1.430(12) .
N122 C123 1.4200 .
C123 C124 1.4200 .
C124 C125 1.4200 .
C124 H124 0.9500 .
C125 H125 0.9500 .
C126 C151 1.498(12) .
C126 H12A 0.9900 .
C126 H12B 0.9900 .
N131 C132 1.3900 .
N131 C136 1.3900 .
C132 C143 1.350(10) .
C132 C133 1.3900 .
C133 C134 1.3900 .
C133 H133 0.9500 .
C134 C135 1.3900 .
C134 C137 1.541(14) .
C135 C136 1.3900 .
C135 H135 0.9500 .
C136 H136 0.9500 .
C137 O138 1.387(16) .
C137 H13A 0.9900 .
C137 H13B 0.9900 .
O138 H138 0.8400 .
O139 H139 0.8400 .
N141 C146 1.357(11) .
N141 C145 1.4200 .
N141 N142 1.4200 .
N142 C143 1.4200 .
C143 C144 1.4200 .
C144 C145 1.4200 .
C144 H144 0.9500 .
C145 H145 0.9500 .
C146 C164 1.511(13) .
C146 H14A 0.9900 .
C146 H14B 0.9900 .
C151 C152 1.3900 .
C151 C156 1.3900 .
C152 C153 1.3900 .
C152 H152 0.9500 .
C153 C154 1.3900 .
C153 H153 0.9500 .
C154 C155 1.3900 .
C154 H154 0.9500 .
C155 C156 1.3900 .
C155 C164 1.3900 .
C156 C161 1.3900 .
C161 C162 1.3900 .
C161 H161 0.9500 .
C162 C163 1.3900 .
C162 H162 0.9500 .
C163 C164 1.3900 .
C163 H163 0.9500 .
N211 C212 1.3900 .
N211 C216 1.3900 .
C212 C223 1.370(7) .
C212 C213 1.3900 .
C213 C214 1.3900 .
C213 H213 0.9500 .
C214 C215 1.3900 .
C214 C217 1.497(11) .
C215 C216 1.3900 .
C215 H215 0.9500 .
C216 H216 0.9500 .
C217 O218 1.375(10) .
C217 H21A 0.9900 .
C217 H21B 0.9900 .
O218 H218 0.8400 .
N221 C225 1.4200 .
N221 N222 1.4200 .
N221 C226 1.425(11) .
N222 C223 1.4200 .
C223 C224 1.4200 .
C224 C225 1.4200 .
C224 H224 0.9500 .
C225 H225 0.9500 .
C226 C251 1.493(10) .
C226 H22A 0.9900 .
C226 H22B 0.9900 .
N231 C232 1.3900 .
N231 C236 1.3900 .
C232 C243 1.356(7) .
C232 C233 1.3900 .
C233 C234 1.3900 .
C233 H233 0.9500 .
C234 C235 1.3900 .
C234 C237 1.556(13) .
C235 C236 1.3900 .
C235 H235 0.9500 .
C236 H236 0.9500 .
C237 O238 1.343(15) .
C237 H23A 0.9900 .
C237 H23B 0.9900 .
O238 H238 0.8400 .
N241 C246 1.369(9) .
N241 C245 1.4200 .
N241 N242 1.4200 .
N242 C243 1.4200 .
C243 C244 1.4200 .
C244 C245 1.4200 .
C244 H244 0.9500 .
C245 H245 0.9500 .
C246 C264 1.525(9) .
C246 H24A 0.9900 .
C246 H24B 0.9900 .
C251 C252 1.3900 .
C251 C256 1.3900 .
C252 C253 1.3900 .
C252 H252 0.9500 .
C253 C254 1.3900 .
C253 H253 0.9500 .
C254 C255 1.3900 .
C254 H254 0.9500 .
C255 C256 1.3900 .
C255 C264 1.3900 .
C256 C261 1.3900 .
C261 C262 1.3900 .
C261 H261 0.9500 .
C262 C263 1.3900 .
C262 H262 0.9500 .
C263 C264 1.3900 .
C263 H263 0.9500 .
N311 C312 1.3900 .
N311 C316 1.3900 .
C312 C323 1.361(8) .
C312 C313 1.3900 .
C313 C314 1.3900 .
C313 H313 0.9500 .
C314 C315 1.3900 .
C314 C317 1.527(11) .
C315 C316 1.3900 .
C315 H315 0.9500 .
C316 H316 0.9500 .
C317 O318 1.346(13) .
C317 H31A 0.9900 .
C317 H31B 0.9900 .
O318 H318 0.8400 .
O319 H319 0.8400 .
N321 C326 1.419(13) .
N321 N322 1.4200 .
N321 C325 1.4200 .
N322 C323 1.4200 .
C323 C324 1.4200 .
C324 C325 1.4200 .
C324 H324 0.9500 .
C325 H325 0.9500 .
C326 C351 1.549(13) .
C326 H32A 0.9900 .
C326 H32B 0.9900 .
N331 C332 1.3900 .
N331 C336 1.3900 .
C332 C343 1.369(7) .
C332 C333 1.3900 .
C333 C334 1.3900 .
C333 H333 0.9500 .
C334 C335 1.3900 .
C334 C337 1.519(12) .
C335 C336 1.3900 .
C335 H335 0.9500 .
C336 H336 0.9500 .
C337 O338 1.407(12) .
C337 H33A 0.9900 .
C337 H33B 0.9900 .
O338 H338 0.8400 .
N341 C345 1.4200 .
N341 N342 1.4200 .
N341 C346 1.427(11) .
N342 C343 1.4200 .
C343 C344 1.4200 .
C344 C345 1.4200 .
C344 H344 0.9500 .
C345 H345 0.9500 .
C346 C364 1.495(11) .
C346 H34A 0.9900 .
C346 H34B 0.9900 .
C351 C352 1.3900 .
C351 C356 1.3900 .
C352 C353 1.3900 .
C352 H352 0.9500 .
C353 C354 1.3900 .
C353 H353 0.9500 .
C354 C355 1.3900 .
C354 H354 0.9500 .
C355 C356 1.3900 .
C355 C364 1.3900 .
C356 C361 1.3900 .
C361 C362 1.3900 .
C361 H361 0.9500 .
C362 C363 1.3900 .
C362 H362 0.9500 .
C363 C364 1.3900 .
C363 H363 0.9500 .
N411 C412 1.3900 .
N411 C416 1.3900 .
C412 C423 1.352(7) .
C412 C413 1.3900 .
C413 C414 1.3900 .
C413 H413 0.9500 .
C414 C415 1.3900 .
C414 C417 1.522(11) .
C415 C416 1.3900 .
C415 H415 0.9500 .
C416 H416 0.9500 .
C417 O418 1.387(11) .
C417 H41A 0.9900 .
C417 H41B 0.9900 .
O418 H418 0.8400 .
N421 C426 1.411(11) .
N421 N422 1.4200 .
N421 C425 1.4200 .
N422 C423 1.4200 .
C423 C424 1.4200 .
C424 C425 1.4200 .
C424 H424 0.9500 .
C425 H425 0.9500 .
C426 C451 1.525(11) .
C426 H42A 0.9900 .
C426 H42B 0.9900 .
N431 C432 1.3900 .
N431 C436 1.3900 .
C432 C443 1.304(11) .
C432 C433 1.3900 .
C433 C434 1.3900 .
C433 H433 0.9500 .
C434 C435 1.3900 .
C434 C437 1.542(14) .
C435 C436 1.3900 .
C435 H435 0.9500 .
C436 H436 0.9500 .
C437 O438 1.385(17) .
C437 H43A 0.9900 .
C437 H43B 0.9900 .
O438 H438 0.8400 .
O439 H439 0.8400 .
N441 C446 1.388(12) .
N441 C445 1.4200 .
N441 N442 1.4200 .
N442 C443 1.4200 .
C443 C444 1.4200 .
C444 C445 1.4200 .
C444 H444 0.9500 .
C445 H445 0.9500 .
C446 C464 1.58(5) 7_655
C446 H44A 0.9900 .
C446 H44B 0.9900 .
C451 C452 1.3900 .
C451 C456 1.3900 .
C452 C453 1.3900 .
C452 H452 0.9500 .
C453 C454 1.3900 .
C453 H453 0.9500 .
C454 C455 1.3900 .
C454 H454 0.9500 .
C455 C456 1.3900 .
C455 C464 1.3900 .
C456 C461 1.3900 .
C461 C462 1.3900 .
C461 H461 0.9500 .
C462 C463 1.3900 .
C462 H462 0.9500 .
C463 C464 1.3900 .
C463 H463 0.9500 .
C464 C446 1.575(15) 7_655
N511 C512 1.3900 .
N511 C516 1.3900 .
C512 C523 1.355(8) .
C512 C513 1.3900 .
C513 C514 1.3900 .
C513 H513 0.9500 .
C514 C515 1.3900 .
C514 C517 1.526(11) .
C515 C516 1.3900 .
C515 H515 0.9500 .
C516 H516 0.9500 .
C517 O518 1.405(13) .
C517 H51A 0.9900 .
C517 H51B 0.9900 .
O518 H518 0.8400 .
N521 C526 1.383(12) .
N521 N522 1.4200 .
N521 C525 1.4200 .
N522 C523 1.4200 .
C523 C524 1.4200 .
C524 C525 1.4200 .
C524 H524 0.9500 .
C525 H525 0.9500 .
C526 C551 1.501(12) .
C526 H52A 0.9900 .
C526 H52B 0.9900 .
N531 C532 1.3900 .
N531 C536 1.3900 .
C532 C543 1.356(6) .
C532 C533 1.3900 .
C533 C534 1.3900 .
C533 H533 0.9500 .
C534 C535 1.3900 .
C534 C537 1.526(10) .
C535 C536 1.3900 .
C535 H535 0.9500 .
C536 H536 0.9500 .
C537 O538 1.335(15) .
C537 H53A 0.9900 .
C537 H53B 0.9900 .
O538 H538 0.8400 .
O539 H539 0.8400 .
N541 C546 1.384(8) 7_655
N541 N542 1.4200 .
N541 C545 1.4200 .
N542 C543 1.4200 .
C543 C544 1.4200 .
C544 C545 1.4200 .
C544 H544 0.9500 .
C545 H545 0.9500 .
C546 N541 1.384(8) 7_655
C546 C564 1.522(10) .
C546 H54A 0.9900 .
C546 H54B 0.9900 .
C551 C552 1.3900 .
C551 C556 1.3900 .
C552 C553 1.3900 .
C552 H552 0.9500 .
C553 C554 1.3900 .
C553 H553 0.9500 .
C554 C555 1.3900 .
C554 H554 0.9500 .
C555 C556 1.3900 .
C555 C564 1.3900 .
C556 C561 1.3900 .
C561 C562 1.3900 .
C561 H561 0.9500 .
C562 C563 1.3900 .
C562 H562 0.9500 .
C563 C564 1.3900 .
C563 H563 0.9500 .
N611 C612 1.3900 .
N611 C616 1.3900 .
C612 C623 1.377(10) .
C612 C613 1.3900 .
C613 C614 1.3900 .
C613 H613 0.9500 .
C614 C615 1.3900 .
C614 C617 1.578(13) .
C615 C616 1.3900 .
C615 H615 0.9500 .
C616 H616 0.9500 .
C617 O618 1.371(16) .
C617 H61A 0.9900 .
C617 H61B 0.9900 .
O618 H618 0.8400 .
O619 H619 0.8400 .
N621 C626 1.412(12) .
N621 N622 1.4200 .
N621 C625 1.4200 .
N622 C623 1.4200 .
C623 C624 1.4200 .
C624 C625 1.4200 .
C624 H624 0.9500 .
C625 H625 0.9500 .
C626 C651 1.518(13) .
C626 H62A 0.9900 .
C626 H62B 0.9900 .
N631 C632 1.3900 .
N631 C636 1.3900 .
C632 C643 1.371(8) .
C632 C633 1.3900 .
C633 C634 1.3900 .
C633 H633 0.9500 .
C634 C635 1.3900 .
C634 C637 1.484(11) .
C635 C636 1.3900 .
C635 H635 0.9500 .
C636 H636 0.9500 .
C637 O638 1.374(11) .
C637 H63A 0.9900 .
C637 H63B 0.9900 .
O638 H638 0.8400 .
N641 C646 1.406(14) .
N641 C645 1.4200 .
N641 N642 1.4200 .
N642 C643 1.4200 .
C643 C644 1.4200 .
C644 C645 1.4200 .
C644 H644 0.9500 .
C645 H645 0.9500 .
C646 C664 1.507(16) .
C646 H64A 0.9900 .
C646 H64B 0.9900 .
C651 C652 1.393(13) .
C651 C656 1.413(15) .
C652 C653 1.375(13) .
C652 H652 0.9500 .
C653 C654 1.380(15) .
C653 H653 0.9500 .
C654 C655 1.418(14) 7_655
C654 H654 0.9500 .
C655 C654 1.418(14) 7_655
C655 C664 1.430(16) .
C655 C656 1.459(14) 7_655
C656 C661 1.391(14) 7_655
C656 C655 1.460(14) 7_655
C661 C662 1.391(16) .
C661 C656 1.391(14) 7_655
C661 H661 0.9500 .
C662 C663 1.447(16) .
C662 H662 0.9500 .
C663 C664 1.323(16) .
C663 H663 0.9500 .
B11 F12B 1.287(15) .
B11 F12A 1.322(14) .
B11 F15A 1.350(14) .
B11 F15B 1.352(15) .
B11 F14A 1.430(14) .
B11 F13A 1.436(14) .
B11 F13B 1.449(15) .
B11 F14B 1.463(15) .
B21 F22 1.339(17) .
B21 F23 1.360(17) .
B21 F25 1.379(17) .
B21 F24 1.387(17) .
B31 F34 1.359(17) .
B31 F35 1.360(17) .
B31 F33 1.377(17) .
B31 F32 1.389(17) .
B41 F43 1.362(18) .
B41 F45 1.372(18) .
B41 F44 1.391(18) .
B41 F42 1.405(18) .
B51 F54 1.298(17) .
B51 F52 1.304(17) .
B51 F53 1.352(17) .
B51 F55 1.383(17) .
B61 F64 1.327(19) .
B61 F63 1.335(19) .
B61 F62 1.351(19) .
B61 F65 1.360(19) .
B71 F75 1.313(18) .
B71 F72 1.327(18) .
B71 F73 1.330(18) .
B71 F74 1.363(19) .
C11S O12S 1.484(15) .
C11S H11E 0.9800 .
C11S H11F 0.9800 .
C11S H11G 0.9800 .
O12S H12S 0.8400 .
C21S O22S 1.466(14) .
C21S H21C 0.9800 .
C21S H21D 0.9800 .
C21S H21E 0.9800 .
O22S H22S 0.8400 .
C31S O32S 1.401(18) .
C31S H31E 0.9800 .
C31S H31F 0.9800 .
C31S H31G 0.9800 .
O32S H32S 0.8400 .
C41S O42S 1.428(18) .
C41S H41C 0.9800 .
C41S H41D 0.9800 .
C41S H41E 0.9800 .
O42S H42S 0.8400 .
C51S O52S 1.424(19) .
C51S H51C 0.9800 .
C51S H51D 0.9800 .
C51S H51E 0.9800 .
O52S H52S 0.8400 .
C61S O62S 1.452(18) .
C61S H61E 0.9800 .
C61S H61F 0.9800 .
C61S H61G 0.9800 .
O62S H62S 0.8400 .

loop_
_geom_torsion_atom_site_label_1
_geom_torsion_atom_site_label_2
_geom_torsion_atom_site_label_3
_geom_torsion_atom_site_label_4
_geom_torsion
_geom_torsion_site_symmetry_1
_geom_torsion_site_symmetry_4
N211 Co1 N111 C112 37.1(19) . .
N322 Co1 N111 C112 -106.0(3) . .
N122 Co1 N111 C112 -6.7(3) . .
N222 Co1 N111 C112 89.1(3) . .
N311 Co1 N111 C112 178.6(3) . .
N211 Co1 N111 C116 -140.7(17) . .
N322 Co1 N111 C116 76.3(4) . .
N122 Co1 N111 C116 175.6(4) . .
N222 Co1 N111 C116 -88.6(4) . .
N311 Co1 N111 C116 0.8(4) . .
C116 N111 C112 C123 -175.5(6) . .
Co1 N111 C112 C123 6.6(5) . .
C116 N111 C112 C113 0.0 . .
Co1 N111 C112 C113 -177.9(4) . .
C123 C112 C113 C114 175.3(7) . .
N111 C112 C113 C114 0.0 . .
C112 C113 C114 C115 0.0 . .
C112 C113 C114 C117 -177.6(6) . .
C113 C114 C115 C116 0.0 . .
C117 C114 C115 C116 177.6(6) . .
C114 C115 C116 N111 0.0 . .
C112 N111 C116 C115 0.0 . .
Co1 N111 C116 C115 177.7(4) . .
C115 C114 C117 O118 22.3(11) . .
C113 C114 C117 O118 -160.2(8) . .
C125 N121 N122 C123 0.0 . .
C126 N121 N122 C123 174.3(8) . .
C125 N121 N122 Co1 -175.1(6) . .
C126 N121 N122 Co1 -0.8(10) . .
N211 Co1 N122 N121 6.2(6) . .
N111 Co1 N122 N121 -179.2(6) . .
N322 Co1 N122 N121 -90.1(6) . .
N222 Co1 N122 N121 83.5(6) . .
N311 Co1 N122 N121 -145.8(14) . .
N211 Co1 N122 C123 -168.8(3) . .
N111 Co1 N122 C123 5.8(3) . .
N322 Co1 N122 C123 94.9(4) . .
N222 Co1 N122 C123 -91.5(4) . .
N311 Co1 N122 C123 39.2(16) . .
N111 C112 C123 C124 177.2(5) . .
C113 C112 C123 C124 1.8(9) . .
N111 C112 C123 N122 -1.3(7) . .
C113 C112 C123 N122 -176.7(4) . .
N121 N122 C123 C112 178.8(7) . .
Co1 N122 C123 C112 -4.5(6) . .
N121 N122 C123 C124 0.0 . .
Co1 N122 C123 C124 176.7(4) . .
C112 C123 C124 C125 -178.6(8) . .
N122 C123 C124 C125 0.0 . .
N122 N121 C125 C124 0.0 . .
C126 N121 C125 C124 -174.1(8) . .
C123 C124 C125 N121 0.0 . .
C125 N121 C126 C151 88.4(9) . .
N122 N121 C126 C151 -84.8(9) . .
N522 Co2 N131 C132 165.7(4) . .
N411 Co2 N131 C132 -94.6(4) . .
N511 Co2 N131 C132 88.1(4) . .
N142 Co2 N131 C132 -2.9(4) . .
N422 Co2 N131 C132 -75.4(17) . .
N522 Co2 N131 C136 -14.9(5) . .
N411 Co2 N131 C136 84.8(5) . .
N511 Co2 N131 C136 -92.5(5) . .
N142 Co2 N131 C136 176.6(6) . .
N422 Co2 N131 C136 104.1(16) . .
C136 N131 C132 C143 -175.1(9) . .
Co2 N131 C132 C143 4.4(8) . .
C136 N131 C132 C133 0.0 . .
Co2 N131 C132 C133 179.5(5) . .
C143 C132 C133 C134 174.9(10) . .
N131 C132 C133 C134 0.0 . .
C132 C133 C134 C135 0.0 . .
C132 C133 C134 C137 -178.2(11) . .
C133 C134 C135 C136 0.0 . .
C137 C134 C135 C136 178.2(12) . .
C134 C135 C136 N131 0.0 . .
C132 N131 C136 C135 0.0 . .
Co2 N131 C136 C135 -179.4(6) . .
C133 C134 C137 O138 154.5(15) . .
C135 C134 C137 O138 -24(2) . .
C146 N141 N142 C143 -171.1(10) . .
C145 N141 N142 C143 0.0 . .
C146 N141 N142 Co2 13.9(12) . .
C145 N141 N142 Co2 -175.0(7) . .
N522 Co2 N142 N141 136.9(9) . .
N411 Co2 N142 N141 -91.6(7) . .
N511 Co2 N142 N141 82.8(7) . .
N131 Co2 N142 N141 175.9(7) . .
N422 Co2 N142 N141 -14.5(7) . .
N522 Co2 N142 C143 -37.9(10) . .
N411 Co2 N142 C143 93.6(4) . .
N511 Co2 N142 C143 -92.0(4) . .
N131 Co2 N142 C143 1.1(4) . .
N422 Co2 N142 C143 170.7(4) . .
C133 C132 C143 N142 -178.4(5) . .
N131 C132 C143 N142 -3.4(10) . .
C133 C132 C143 C144 7.5(12) . .
N131 C132 C143 C144 -177.5(6) . .
N141 N142 C143 C132 -175.6(9) . .
Co2 N142 C143 C132 0.8(8) . .
N141 N142 C143 C144 0.0 . .
Co2 N142 C143 C144 176.3(5) . .
C132 C143 C144 C145 174.5(11) . .
N142 C143 C144 C145 0.0 . .
C146 N141 C145 C144 170.7(11) . .
N142 N141 C145 C144 0.0 . .
C143 C144 C145 N141 0.0 . .
C145 N141 C146 C164 -93.2(11) . .
N142 N141 C146 C164 76.1(11) . .
N121 C126 C151 C152 4.8(10) . .
N121 C126 C151 C156 -178.4(5) . .
C156 C151 C152 C153 0.0 . .
C126 C151 C152 C153 176.8(6) . .
C151 C152 C153 C154 0.0 . .
C152 C153 C154 C155 0.0 . .
C153 C154 C155 C156 0.0 . .
C153 C154 C155 C164 180.0 . .
C154 C155 C156 C161 180.0 . .
C164 C155 C156 C161 0.0 . .
C154 C155 C156 C151 0.0 . .
C164 C155 C156 C151 180.0 . .
C152 C151 C156 C155 0.0 . .
C126 C151 C156 C155 -176.7(6) . .
C152 C151 C156 C161 180.0 . .
C126 C151 C156 C161 3.3(6) . .
C155 C156 C161 C162 0.0 . .
C151 C156 C161 C162 180.0 . .
C156 C161 C162 C163 0.0 . .
C161 C162 C163 C164 0.0 . .
C162 C163 C164 C155 0.0 . .
C162 C163 C164 C146 177.7(7) . .
C154 C155 C164 C163 180.0 . .
C156 C155 C164 C163 0.0 . .
C154 C155 C164 C146 2.3(7) . .
C156 C155 C164 C146 -177.7(7) . .
N141 C146 C164 C163 4.5(12) . .
N141 C146 C164 C155 -177.8(7) . .
N111 Co1 N211 C212 54.2(19) . .
N322 Co1 N211 C212 -162.8(3) . .
N122 Co1 N211 C212 97.1(3) . .
N222 Co1 N211 C212 1.0(3) . .
N311 Co1 N211 C212 -87.4(3) . .
N111 Co1 N211 C216 -124.8(18) . .
N322 Co1 N211 C216 18.1(4) . .
N122 Co1 N211 C216 -82.0(4) . .
N222 Co1 N211 C216 -178.1(4) . .
N311 Co1 N211 C216 93.6(4) . .
C216 N211 C212 C223 179.6(6) . .
Co1 N211 C212 C223 0.5(6) . .
C216 N211 C212 C213 0.0 . .
Co1 N211 C212 C213 -179.1(4) . .
C223 C212 C213 C214 -179.6(7) . .
N211 C212 C213 C214 0.0 . .
C212 C213 C214 C215 0.0 . .
C212 C213 C214 C217 179.0(7) . .
C213 C214 C215 C216 0.0 . .
C217 C214 C215 C216 -178.9(8) . .
C214 C215 C216 N211 0.0 . .
C212 N211 C216 C215 0.0 . .
Co1 N211 C216 C215 179.1(4) . .
C215 C214 C217 O218 -22.7(13) . .
C213 C214 C217 O218 158.3(8) . .
C225 N221 N222 C223 0.0 . .
C226 N221 N222 C223 169.6(8) . .
C225 N221 N222 Co1 167.1(6) . .
C226 N221 N222 Co1 -23.4(9) . .
N211 Co1 N222 N221 -168.9(6) . .
N111 Co1 N222 N221 17.4(6) . .
N322 Co1 N222 N221 -105.5(10) . .
N122 Co1 N222 N221 95.4(6) . .
N311 Co1 N222 N221 -77.4(6) . .
N211 Co1 N222 C223 -2.2(4) . .
N111 Co1 N222 C223 -176.0(4) . .
N322 Co1 N222 C223 61.1(10) . .
N122 Co1 N222 C223 -98.0(4) . .
N311 Co1 N222 C223 89.2(4) . .
C213 C212 C223 C224 -10.8(9) . .
N211 C212 C223 C224 169.6(5) . .
C213 C212 C223 N222 177.0(4) . .
N211 C212 C223 N222 -2.6(7) . .
N221 N222 C223 C212 174.1(7) . .
Co1 N222 C223 C212 3.3(6) . .
N221 N222 C223 C224 0.0 . .
Co1 N222 C223 C224 -170.7(5) . .
C212 C223 C224 C225 -172.7(9) . .
N222 C223 C224 C225 0.0 . .
N222 N221 C225 C224 0.0 . .
C226 N221 C225 C224 -168.9(8) . .
C223 C224 C225 N221 0.0 . .
C225 N221 C226 C251 89.5(9) . .
N222 N221 C226 C251 -77.9(9) . .
N622 Co3 N231 C232 -69.1(11) . .
N542 Co3 N231 C232 110.2(4) . .
N242 Co3 N231 C232 8.8(4) . .
N531 Co3 N231 C232 -174.1(4) . .
N611 Co3 N231 C232 -81.5(4) . .
N622 Co3 N231 C236 101.9(11) . .
N542 Co3 N231 C236 -78.7(4) . .
N242 Co3 N231 C236 179.9(4) . .
N531 Co3 N231 C236 -3.0(4) . .
N611 Co3 N231 C236 89.6(4) . .
C236 N231 C232 C243 179.9(6) . .
Co3 N231 C232 C243 -8.6(6) . .
C236 N231 C232 C233 0.0 . .
Co3 N231 C232 C233 171.5(4) . .
C243 C232 C233 C234 -179.9(7) . .
N231 C232 C233 C234 0.0 . .
C232 C233 C234 C235 0.0 . .
C232 C233 C234 C237 177.8(11) . .
C233 C234 C235 C236 0.0 . .
C237 C234 C235 C236 -177.5(12) . .
C234 C235 C236 N231 0.0 . .
C232 N231 C236 C235 0.0 . .
Co3 N231 C236 C235 -170.7(5) . .
C235 C234 C237 O238 -17(2) . .
C233 C234 C237 O238 164.9(15) . .
C246 N241 N242 C243 -174.2(7) . .
C245 N241 N242 C243 0.0 . .
C246 N241 N242 Co3 -3.1(9) . .
C245 N241 N242 Co3 171.1(5) . .
N622 Co3 N242 C243 158.7(3) . .
N542 Co3 N242 C243 -95.8(3) . .
N231 Co3 N242 C243 -7.8(3) . .
N531 Co3 N242 C243 -24.6(14) . .
N611 Co3 N242 C243 82.1(4) . .
N622 Co3 N242 N241 -12.1(5) . .
N542 Co3 N242 N241 93.4(5) . .
N231 Co3 N242 N241 -178.6(5) . .
N531 Co3 N242 N241 164.6(11) . .
N611 Co3 N242 N241 -88.7(5) . .
N231 C232 C243 N242 1.6(7) . .
C233 C232 C243 N242 -178.5(4) . .
N231 C232 C243 C244 -178.8(5) . .
C233 C232 C243 C244 1.1(9) . .
N241 N242 C243 C232 179.7(6) . .
Co3 N242 C243 C232 6.1(6) . .
N241 N242 C243 C244 0.0 . .
Co3 N242 C243 C244 -173.6(4) . .
C232 C243 C244 C245 -179.6(8) . .
N242 C243 C244 C245 0.0 . .
C243 C244 C245 N241 0.0 . .
C246 N241 C245 C244 173.7(8) . .
N242 N241 C245 C244 0.0 . .
C245 N241 C246 C264 -87.7(8) . .
N242 N241 C246 C264 85.2(8) . .
N221 C226 C251 C252 -1.2(9) . .
N221 C226 C251 C256 179.6(5) . .
C256 C251 C252 C253 0.0 . .
C226 C251 C252 C253 -179.2(6) . .
C251 C252 C253 C254 0.0 . .
C252 C253 C254 C255 0.0 . .
C253 C254 C255 C256 0.0 . .
C253 C254 C255 C264 180.0 . .
C254 C255 C256 C261 180.0 . .
C264 C255 C256 C261 0.0 . .
C254 C255 C256 C251 0.0 . .
C264 C255 C256 C251 180.0 . .
C252 C251 C256 C261 180.0 . .
C226 C251 C256 C261 -0.8(6) . .
C252 C251 C256 C255 0.0 . .
C226 C251 C256 C255 179.2(6) . .
C255 C256 C261 C262 0.0 . .
C251 C256 C261 C262 180.0 . .
C256 C261 C262 C263 0.0 . .
C261 C262 C263 C264 0.0 . .
C262 C263 C264 C255 0.0 . .
C262 C263 C264 C246 -176.6(5) . .
C254 C255 C264 C263 180.0 . .
C256 C255 C264 C263 0.0 . .
C254 C255 C264 C246 -3.5(5) . .
C256 C255 C264 C246 176.5(5) . .
N241 C246 C264 C263 6.8(8) . .
N241 C246 C264 C255 -169.7(5) . .
N211 Co1 N311 C312 -93.5(4) . .
N111 Co1 N311 C312 91.4(4) . .
N322 Co1 N311 C312 1.4(4) . .
N122 Co1 N311 C312 58.7(16) . .
N222 Co1 N311 C312 -170.0(4) . .
N211 Co1 N311 C316 83.3(4) . .
N111 Co1 N311 C316 -91.9(4) . .
N322 Co1 N311 C316 178.1(5) . .
N122 Co1 N311 C316 -124.5(15) . .
N222 Co1 N311 C316 6.8(4) . .
C316 N311 C312 C323 179.7(8) . .
Co1 N311 C312 C323 -3.4(7) . .
C316 N311 C312 C313 0.0 . .
Co1 N311 C312 C313 176.9(5) . .
C323 C312 C313 C314 -179.7(8) . .
N311 C312 C313 C314 0.0 . .
C312 C313 C314 C315 0.0 . .
C312 C313 C314 C317 -176.4(9) . .
C313 C314 C315 C316 0.0 . .
C317 C314 C315 C316 175.9(11) . .
C314 C315 C316 N311 0.0 . .
C312 N311 C316 C315 0.0 . .
Co1 N311 C316 C315 -176.6(5) . .
C313 C314 C317 O318 -42.5(18) . .
C315 C314 C317 O318 141.3(13) . .
C326 N321 N322 C323 177.4(10) . .
C325 N321 N322 C323 0.0 . .
C326 N321 N322 Co1 -3.8(12) . .
C325 N321 N322 Co1 178.8(7) . .
N211 Co1 N322 N321 -88.3(7) . .
N111 Co1 N322 N321 87.1(7) . .
N122 Co1 N322 N321 10.0(7) . .
N222 Co1 N322 N321 -149.0(8) . .
N311 Co1 N322 N321 -178.1(7) . .
N211 Co1 N322 C323 90.5(5) . .
N111 Co1 N322 C323 -94.1(5) . .
N122 Co1 N322 C323 -171.2(4) . .
N222 Co1 N322 C323 29.8(11) . .
N311 Co1 N322 C323 0.7(4) . .
N311 C312 C323 C324 179.3(6) . .
C313 C312 C323 C324 -1.0(11) . .
N311 C312 C323 N322 4.1(9) . .
C313 C312 C323 N322 -176.2(5) . .
N321 N322 C323 C312 176.4(9) . .
Co1 N322 C323 C312 -2.7(8) . .
N321 N322 C323 C324 0.0 . .
Co1 N322 C323 C324 -179.1(6) . .
C312 C323 C324 C325 -175.5(11) . .
N322 C323 C324 C325 0.0 . .
C323 C324 C325 N321 0.0 . .
C326 N321 C325 C324 -177.1(11) . .
N322 N321 C325 C324 0.0 . .
N322 N321 C326 C351 -85.7(11) . .
C325 N321 C326 C351 91.1(10) . .
N631 Co4 N331 C332 -19(3) . .
N642 Co4 N331 C332 -85.3(5) . .
N342 Co4 N331 C332 7.9(4) . .
N442 Co4 N331 C332 108.9(5) . .
N431 Co4 N331 C332 -178.4(5) . .
N631 Co4 N331 C336 160(3) . .
N642 Co4 N331 C336 93.7(5) . .
N342 Co4 N331 C336 -173.1(5) . .
N442 Co4 N331 C336 -72.1(5) . .
N431 Co4 N331 C336 0.6(6) . .
C336 N331 C332 C343 174.8(8) . .
Co4 N331 C332 C343 -6.2(7) . .
C336 N331 C332 C333 0.0 . .
Co4 N331 C332 C333 179.0(6) . .
C343 C332 C333 C334 -174.4(9) . .
N331 C332 C333 C334 0.0 . .
C332 C333 C334 C335 0.0 . .
C332 C333 C334 C337 -178.3(10) . .
C333 C334 C335 C336 0.0 . .
C337 C334 C335 C336 178.2(10) . .
C334 C335 C336 N331 0.0 . .
C332 N331 C336 C335 0.0 . .
Co4 N331 C336 C335 -178.9(6) . .
C335 C334 C337 O338 1.4(15) . .
C333 C334 C337 O338 179.7(9) . .
C345 N341 N342 C343 0.0 . .
C346 N341 N342 C343 -170.0(9) . .
C345 N341 N342 Co4 173.9(7) . .
C346 N341 N342 Co4 3.9(11) . .
N631 Co4 N342 C343 168.8(4) . .
N331 Co4 N342 C343 -8.4(4) . .
N642 Co4 N342 C343 90.3(4) . .
N442 Co4 N342 C343 -97.2(4) . .
N431 Co4 N342 C343 -47(2) . .
N631 Co4 N342 N341 -4.9(7) . .
N331 Co4 N342 N341 177.9(7) . .
N642 Co4 N342 N341 -83.5(7) . .
N442 Co4 N342 N341 89.0(7) . .
N431 Co4 N342 N341 140(2) . .
C333 C332 C343 N342 173.0(5) . .
N331 C332 C343 N342 -1.6(9) . .
C333 C332 C343 C344 -1.7(12) . .
N331 C332 C343 C344 -176.3(6) . .
N341 N342 C343 C332 -176.0(8) . .
Co4 N342 C343 C332 8.3(8) . .
N341 N342 C343 C344 0.0 . .
Co4 N342 C343 C344 -175.8(5) . .
C332 C343 C344 C345 175.1(10) . .
N342 C343 C344 C345 0.0 . .
N342 N341 C345 C344 0.0 . .
C346 N341 C345 C344 169.6(10) . .
C343 C344 C345 N341 0.0 . .
C345 N341 C346 C364 -82.4(9) . .
N342 N341 C346 C364 85.7(9) . .
N321 C326 C351 C352 -1.2(11) . .
N321 C326 C351 C356 178.9(6) . .
C356 C351 C352 C353 0.0 . .
C326 C351 C352 C353 -180.0(6) . .
C351 C352 C353 C354 0.0 . .
C352 C353 C354 C355 0.0 . .
C353 C354 C355 C356 0.0 . .
C353 C354 C355 C364 180.0 . .
C354 C355 C356 C361 180.0 . .
C364 C355 C356 C361 0.0 . .
C354 C355 C356 C351 0.0 . .
C364 C355 C356 C351 180.0 . .
C352 C351 C356 C355 0.0 . .
C326 C351 C356 C355 180.0(6) . .
C352 C351 C356 C361 180.0 . .
C326 C351 C356 C361 0.0(6) . .
C355 C356 C361 C362 0.0 . .
C351 C356 C361 C362 180.0 . .
C356 C361 C362 C363 0.0 . .
C361 C362 C363 C364 0.0 . .
C362 C363 C364 C355 0.0 . .
C362 C363 C364 C346 -178.5(5) . .
C354 C355 C364 C363 180.0 . .
C356 C355 C364 C363 0.0 . .
C354 C355 C364 C346 -1.6(5) . .
C356 C355 C364 C346 178.4(5) . .
N341 C346 C364 C363 -5.8(8) . .
N341 C346 C364 C355 175.8(5) . .
N522 Co2 N411 C412 -87.8(4) . .
N511 Co2 N411 C412 -21(3) . .
N142 Co2 N411 C412 106.0(4) . .
N131 Co2 N411 C412 -178.3(4) . .
N422 Co2 N411 C412 5.3(4) . .
N522 Co2 N411 C416 88.9(4) . .
N511 Co2 N411 C416 156(2) . .
N142 Co2 N411 C416 -77.2(4) . .
N131 Co2 N411 C416 -1.6(5) . .
N422 Co2 N411 C416 -178.0(4) . .
C416 N411 C412 C423 178.4(7) . .
Co2 N411 C412 C423 -4.7(6) . .
C416 N411 C412 C413 0.0 . .
Co2 N411 C412 C413 176.9(5) . .
C423 C412 C413 C414 -178.3(7) . .
N411 C412 C413 C414 0.0 . .
C412 C413 C414 C415 0.0 . .
C412 C413 C414 C417 179.6(8) . .
C413 C414 C415 C416 0.0 . .
C417 C414 C415 C416 -179.6(8) . .
C414 C415 C416 N411 0.0 . .
C412 N411 C416 C415 0.0 . .
Co2 N411 C416 C415 -176.6(5) . .
C413 C414 C417 O418 -179.3(8) . .
C415 C414 C417 O418 0.4(13) . .
C426 N421 N422 C423 -166.5(8) . .
C425 N421 N422 C423 0.0 . .
C426 N421 N422 Co2 16.7(10) . .
C425 N421 N422 Co2 -176.8(7) . .
N522 Co2 N422 C423 93.8(4) . .
N411 Co2 N422 C423 -5.0(4) . .
N511 Co2 N422 C423 171.9(4) . .
N142 Co2 N422 C423 -94.9(4) . .
N131 Co2 N422 C423 -24.7(18) . .
N522 Co2 N422 N421 -89.5(6) . .
N411 Co2 N422 N421 171.8(6) . .
N511 Co2 N422 N421 -11.3(6) . .
N142 Co2 N422 N421 81.8(6) . .
N131 Co2 N422 N421 152.0(15) . .
N411 C412 C423 C424 -171.6(5) . .
C413 C412 C423 C424 6.7(10) . .
N411 C412 C423 N422 0.0(8) . .
C413 C412 C423 N422 178.4(4) . .
N421 N422 C423 C412 -173.4(7) . .
Co2 N422 C423 C412 4.4(7) . .
N421 N422 C423 C424 0.0 . .
Co2 N422 C423 C424 177.8(5) . .
C412 C423 C424 C425 172.5(8) . .
N422 C423 C424 C425 0.0 . .
C423 C424 C425 N421 0.0 . .
C426 N421 C425 C424 165.7(9) . .
N422 N421 C425 C424 0.0 . .
N422 N421 C426 C451 82.1(9) . .
C425 N421 C426 C451 -81.7(10) . .
N631 Co4 N431 C432 90.6(5) . .
N331 Co4 N431 C432 -91.5(6) . .
N642 Co4 N431 C432 168.6(6) . .
N342 Co4 N431 C432 -54(2) . .
N442 Co4 N431 C432 -1.7(5) . .
N631 Co4 N431 C436 -91.9(6) . .
N331 Co4 N431 C436 85.9(6) . .
N642 Co4 N431 C436 -13.9(6) . .
N342 Co4 N431 C436 123(2) . .
N442 Co4 N431 C436 175.8(6) . .
C436 N431 C432 C443 -174.8(10) . .
Co4 N431 C432 C443 2.7(10) . .
C436 N431 C432 C433 0.0 . .
Co4 N431 C432 C433 177.5(6) . .
C443 C432 C433 C434 174.4(11) . .
N431 C432 C433 C434 0.0 . .
C432 C433 C434 C435 0.0 . .
C432 C433 C434 C437 -174.1(12) . .
C433 C434 C435 C436 0.0 . .
C437 C434 C435 C436 173.7(13) . .
C434 C435 C436 N431 0.0 . .
C432 N431 C436 C435 0.0 . .
Co4 N431 C436 C435 -177.4(6) . .
C433 C434 C437 O438 161.9(16) . .
C435 C434 C437 O438 -12(2) . .
C446 N441 N442 C443 -171.2(11) . .
C445 N441 N442 C443 0.0 . .
C446 N441 N442 Co4 12.8(13) . .
C445 N441 N442 Co4 -175.9(9) . .
N631 Co4 N442 C443 -89.2(5) . .
N331 Co4 N442 C443 95.6(5) . .
N642 Co4 N442 C443 -32.7(13) . .
N342 Co4 N442 C443 172.2(5) . .
N431 Co4 N442 C443 0.5(5) . .
N631 Co4 N442 N441 86.5(8) . .
N331 Co4 N442 N441 -88.7(8) . .
N642 Co4 N442 N441 143.0(10) . .
N342 Co4 N442 N441 -12.1(8) . .
N431 Co4 N442 N441 176.2(9) . .
N431 C432 C443 N442 -2.4(12) . .
C433 C432 C443 N442 -177.0(6) . .
N431 C432 C443 C444 -177.3(8) . .
C433 C432 C443 C444 8.1(14) . .
N441 N442 C443 C432 -176.1(11) . .
Co4 N442 C443 C432 0.8(10) . .
N441 N442 C443 C444 0.0 . .
Co4 N442 C443 C444 176.9(7) . .
C432 C443 C444 C445 175.4(13) . .
N442 C443 C444 C445 0.0 . .
C446 N441 C445 C444 170.2(13) . .
N442 N441 C445 C444 0.0 . .
C443 C444 C445 N441 0.0 . .
C445 N441 C446 C464 -87.8(19) . 7_655
N442 N441 C446 C464 81.3(16) . 7_655
N421 C426 C451 C452 -4.9(10) . .
N421 C426 C451 C456 178.0(6) . .
C456 C451 C452 C453 0.0 . .
C426 C451 C452 C453 -177.3(6) . .
C451 C452 C453 C454 0.0 . .
C452 C453 C454 C455 0.0 . .
C453 C454 C455 C456 0.0 . .
C453 C454 C455 C464 180.0 . .
C454 C455 C456 C461 180.0 . .
C464 C455 C456 C461 0.0 . .
C454 C455 C456 C451 0.0 . .
C464 C455 C456 C451 180.0 . .
C452 C451 C456 C455 0.0 . .
C426 C451 C456 C455 177.1(7) . .
C452 C451 C456 C461 180.0 . .
C426 C451 C456 C461 -2.9(7) . .
C455 C456 C461 C462 0.0 . .
C451 C456 C461 C462 180.0 . .
C456 C461 C462 C463 0.0 . .
C461 C462 C463 C464 0.0 . .
C462 C463 C464 C455 0.0 . .
C462 C463 C464 C446 -178.6(8) . 7_655
C456 C455 C464 C463 0.0 . .
C454 C455 C464 C463 180.0 . .
C456 C455 C464 C446 178.6(8) . 7_655
C454 C455 C464 C446 -1.4(8) . 7_655
N522 Co2 N511 C512 1.9(4) . .
N411 Co2 N511 C512 -66(2) . .
N142 Co2 N511 C512 166.7(4) . .
N131 Co2 N511 C512 91.1(4) . .
N422 Co2 N511 C512 -92.0(4) . .
N522 Co2 N511 C516 179.2(5) . .
N411 Co2 N511 C516 111(2) . .
N142 Co2 N511 C516 -15.9(5) . .
N131 Co2 N511 C516 -91.5(5) . .
N422 Co2 N511 C516 85.4(4) . .
C516 N511 C512 C523 179.2(8) . .
Co2 N511 C512 C523 -3.3(7) . .
C516 N511 C512 C513 0.0 . .
Co2 N511 C512 C513 177.5(5) . .
C523 C512 C513 C514 -179.1(8) . .
N511 C512 C513 C514 0.0 . .
C512 C513 C514 C515 0.0 . .
C512 C513 C514 C517 179.3(9) . .
C513 C514 C515 C516 0.0 . .
C517 C514 C515 C516 -179.3(10) . .
C514 C515 C516 N511 0.0 . .
C512 N511 C516 C515 0.0 . .
Co2 N511 C516 C515 -177.2(5) . .
C515 C514 C517 O518 3.0(16) . .
C513 C514 C517 O518 -176.4(9) . .
C526 N521 N522 C523 -170.6(9) . .
C525 N521 N522 C523 0.0 . .
C526 N521 N522 Co2 19.5(12) . .
C525 N521 N522 Co2 -169.9(8) . .
N411 Co2 N522 C523 173.2(4) . .
N511 Co2 N522 C523 -0.2(4) . .
N142 Co2 N522 C523 -56.2(10) . .
N131 Co2 N522 C523 -93.8(4) . .
N422 Co2 N522 C523 95.6(4) . .
N411 Co2 N522 N521 -17.1(7) . .
N511 Co2 N522 N521 169.4(7) . .
N142 Co2 N522 N521 113.5(10) . .
N131 Co2 N522 N521 75.9(7) . .
N422 Co2 N522 N521 -94.7(7) . .
N511 C512 C523 N522 3.3(9) . .
C513 C512 C523 N522 -177.6(5) . .
N511 C512 C523 C524 -169.8(6) . .
C513 C512 C523 C524 9.3(11) . .
N521 N522 C523 C512 -174.6(9) . .
Co2 N522 C523 C512 -1.6(8) . .
N521 N522 C523 C524 0.0 . .
Co2 N522 C523 C524 173.0(5) . .
C512 C523 C524 C525 173.7(10) . .
N522 C523 C524 C525 0.0 . .
C523 C524 C525 N521 0.0 . .
C526 N521 C525 C524 169.8(10) . .
N522 N521 C525 C524 0.0 . .
N522 N521 C526 C551 83.6(11) . .
C525 N521 C526 C551 -84.9(11) . .
N622 Co3 N531 C532 107.9(4) . .
N542 Co3 N531 C532 4.5(3) . .
N242 Co3 N531 C532 -69.0(14) . .
N231 Co3 N531 C532 -85.3(4) . .
N611 Co3 N531 C532 -175.4(4) . .
N622 Co3 N531 C536 -72.7(4) . .
N542 Co3 N531 C536 -176.1(4) . .
N242 Co3 N531 C536 110.5(12) . .
N231 Co3 N531 C536 94.1(4) . .
N611 Co3 N531 C536 4.0(4) . .
C536 N531 C532 C543 179.4(7) . .
Co3 N531 C532 C543 -1.1(6) . .
C536 N531 C532 C533 0.0 . .
Co3 N531 C532 C533 179.5(4) . .
C543 C532 C533 C534 -179.4(7) . .
N531 C532 C533 C534 0.0 . .
C532 C533 C534 C535 0.0 . .
C532 C533 C534 C537 -174.1(9) . .
C533 C534 C535 C536 0.0 . .
C537 C534 C535 C536 174.1(8) . .
C534 C535 C536 N531 0.0 . .
C532 N531 C536 C535 0.0 . .
Co3 N531 C536 C535 -179.4(5) . .
C533 C534 C537 O538 -162.5(15) . .
C535 C534 C537 O538 23.4(19) . .
C546 N541 N542 C543 -175.7(7) 7_655 .
C545 N541 N542 C543 0.0 . .
C546 N541 N542 Co3 -4.1(9) 7_655 .
C545 N541 N542 Co3 171.6(6) . .
N622 Co3 N542 C543 -92.7(3) . .
N242 Co3 N542 C543 163.2(3) . .
N231 Co3 N542 C543 87.4(4) . .
N531 Co3 N542 C543 -6.9(3) . .
N611 Co3 N542 C543 -6.1(15) . .
N622 Co3 N542 N541 96.0(5) . .
N242 Co3 N542 N541 -8.0(6) . .
N231 Co3 N542 N541 -83.8(5) . .
N531 Co3 N542 N541 -178.1(6) . .
N611 Co3 N542 N541 -177.4(13) . .
N531 C532 C543 N542 -5.4(7) . .
C533 C532 C543 N542 174.1(4) . .
N531 C532 C543 C544 178.6(5) . .
C533 C532 C543 C544 -2.0(9) . .
N541 N542 C543 C532 -177.0(7) . .
Co3 N542 C543 C532 9.1(6) . .
N541 N542 C543 C544 0.0 . .
Co3 N542 C543 C544 -173.9(4) . .
C532 C543 C544 C545 176.4(8) . .
N542 C543 C544 C545 0.0 . .
C543 C544 C545 N541 0.0 . .
C546 N541 C545 C544 175.4(8) 7_655 .
N542 N541 C545 C544 0.0 . .
N521 C526 C551 C552 -1.3(11) . .
N521 C526 C551 C556 -179.5(6) . .
C556 C551 C552 C553 0.0 . .
C526 C551 C552 C553 -178.3(6) . .
C551 C552 C553 C554 0.0 . .
C552 C553 C554 C555 0.0 . .
C553 C554 C555 C556 0.0 . .
C553 C554 C555 C564 180.0 . .
C554 C555 C556 C561 180.0 . .
C564 C555 C556 C561 0.0 . .
C554 C555 C556 C551 0.0 . .
C564 C555 C556 C551 180.0 . .
C552 C551 C556 C561 180.0 . .
C526 C551 C556 C561 -1.9(7) . .
C552 C551 C556 C555 0.0 . .
C526 C551 C556 C555 178.1(7) . .
C555 C556 C561 C562 0.0 . .
C551 C556 C561 C562 180.0 . .
C556 C561 C562 C563 0.0 . .
C561 C562 C563 C564 0.0 . .
C562 C563 C564 C555 0.0 . .
C562 C563 C564 C546 176.6(5) . .
C556 C555 C564 C563 0.0 . .
C554 C555 C564 C563 180.0 . .
C556 C555 C564 C546 -176.6(5) . .
C554 C555 C564 C546 3.4(5) . .
N541 C546 C564 C563 -6.0(8) 7_655 .
N541 C546 C564 C555 170.6(5) 7_655 .
N622 Co3 N611 C612 6.9(3) . .
N542 Co3 N611 C612 -82.4(14) . .
N242 Co3 N611 C612 108.1(3) . .
N231 Co3 N611 C612 -176.0(3) . .
N531 Co3 N611 C612 -81.7(3) . .
N622 Co3 N611 C616 -173.6(4) . .
N542 Co3 N611 C616 97.1(14) . .
N242 Co3 N611 C616 -72.5(4) . .
N231 Co3 N611 C616 3.4(4) . .
N531 Co3 N611 C616 97.8(4) . .
C616 N611 C612 C623 176.7(7) . .
Co3 N611 C612 C623 -3.8(6) . .
C616 N611 C612 C613 0.0 . .
Co3 N611 C612 C613 179.5(4) . .
C623 C612 C613 C614 -176.4(7) . .
N611 C612 C613 C614 0.0 . .
C612 C613 C614 C615 0.0 . .
C612 C613 C614 C617 173.4(9) . .
C613 C614 C615 C616 0.0 . .
C617 C614 C615 C616 -173.9(9) . .
C614 C615 C616 N611 0.0 . .
C612 N611 C616 C615 0.0 . .
Co3 N611 C616 C615 -179.4(5) . .
C613 C614 C617 O618 174.2(14) . .
C615 C614 C617 O618 -12.1(19) . .
C626 N621 N622 C623 -179.0(7) . .
C625 N621 N622 C623 0.0 . .
C626 N621 N622 Co3 -9.7(8) . .
C625 N621 N622 Co3 169.3(5) . .
N542 Co3 N622 N621 -9.5(5) . .
N242 Co3 N622 N621 94.7(5) . .
N231 Co3 N622 N621 169.8(9) . .
N531 Co3 N622 N621 -84.7(5) . .
N611 Co3 N622 N621 -177.6(5) . .
N542 Co3 N622 C623 159.4(3) . .
N242 Co3 N622 C623 -96.3(3) . .
N231 Co3 N622 C623 -21.3(11) . .
N531 Co3 N622 C623 84.3(3) . .
N611 Co3 N622 C623 -8.6(3) . .
C613 C612 C623 N622 172.4(4) . .
N611 C612 C623 N622 -4.1(7) . .
C613 C612 C623 C624 -4.4(9) . .
N611 C612 C623 C624 179.0(4) . .
N621 N622 C623 C612 -177.5(7) . .
Co3 N622 C623 C612 10.1(6) . .
N621 N622 C623 C624 0.0 . .
Co3 N622 C623 C624 -172.3(4) . .
C612 C623 C624 C625 177.2(8) . .
N622 C623 C624 C625 0.0 . .
C623 C624 C625 N621 0.0 . .
C626 N621 C625 C624 178.9(7) . .
N622 N621 C625 C624 0.0 . .
N622 N621 C626 C651 90.1(8) . .
C625 N621 C626 C651 -88.7(9) . .
N331 Co4 N631 C632 -66(3) . .
N642 Co4 N631 C632 1.0(3) . .
N342 Co4 N631 C632 -92.8(3) . .
N442 Co4 N631 C632 165.7(3) . .
N431 Co4 N631 C632 93.1(4) . .
N331 Co4 N631 C636 113(3) . .
N642 Co4 N631 C636 -179.9(4) . .
N342 Co4 N631 C636 86.3(4) . .
N442 Co4 N631 C636 -15.2(4) . .
N431 Co4 N631 C636 -87.8(5) . .
C636 N631 C632 C643 178.0(6) . .
Co4 N631 C632 C643 -2.8(6) . .
C636 N631 C632 C633 0.0 . .
Co4 N631 C632 C633 179.2(3) . .
C643 C632 C633 C634 -177.9(7) . .
N631 C632 C633 C634 0.0 . .
C632 C633 C634 C635 0.0 . .
C632 C633 C634 C637 -177.2(7) . .
C633 C634 C635 C636 0.0 . .
C637 C634 C635 C636 177.2(7) . .
C634 C635 C636 N631 0.0 . .
C632 N631 C636 C635 0.0 . .
Co4 N631 C636 C635 -179.1(4) . .
C635 C634 C637 O638 11.8(11) . .
C633 C634 C637 O638 -171.0(7) . .
C646 N641 N642 C643 -174.3(10) . .
C645 N641 N642 C643 0.0 . .
C646 N641 N642 Co4 14.8(12) . .
C645 N641 N642 Co4 -170.8(7) . .
N631 Co4 N642 N641 171.6(7) . .
N331 Co4 N642 N641 -14.1(7) . .
N342 Co4 N642 N641 -91.4(7) . .
N442 Co4 N642 N641 113.1(12) . .
N431 Co4 N642 N641 81.6(7) . .
N631 Co4 N642 C643 0.9(4) . .
N331 Co4 N642 C643 175.2(4) . .
N342 Co4 N642 C643 98.0(4) . .
N442 Co4 N642 C643 -57.5(12) . .
N431 Co4 N642 C643 -89.0(5) . .
C633 C632 C643 C644 6.3(10) . .
N631 C632 C643 C644 -171.6(6) . .
C633 C632 C643 N642 -178.2(4) . .
N631 C632 C643 N642 3.9(8) . .
N641 N642 C643 C632 -176.5(8) . .
Co4 N642 C643 C632 -2.8(7) . .
N641 N642 C643 C644 0.0 . .
Co4 N642 C643 C644 173.7(5) . .
C632 C643 C644 C645 175.8(10) . .
N642 C643 C644 C645 0.0 . .
C646 N641 C645 C644 174.0(10) . .
N642 N641 C645 C644 0.0 . .
C643 C644 C645 N641 0.0 . .
C645 N641 C646 C664 -88.8(12) . .
N642 N641 C646 C664 84.4(14) . .
N621 C626 C651 C652 8.8(13) . .
N621 C626 C651 C656 -169.9(9) . .
C656 C651 C652 C653 0.9(16) . .
C626 C651 C652 C653 -177.8(10) . .
C651 C652 C653 C654 -0.4(17) . .
C652 C653 C654 C655 1.9(17) . 7_655
C652 C651 C656 C661 -178.0(10) . 7_655
C626 C651 C656 C661 0.8(16) . 7_655
C652 C651 C656 C655 -2.8(16) . 7_655
C626 C651 C656 C655 176.0(9) . 7_655
C656 C661 C662 C663 -2.1(19) 7_655 .
C661 C662 C663 C664 2(2) . .
C662 C663 C664 C655 1(2) . .
C662 C663 C664 C646 176.7(12) . .
C654 C655 C664 C663 179.2(12) 7_655 .
C656 C655 C664 C663 -2(2) 7_655 .
C654 C655 C664 C646 2.9(19) 7_655 .
C656 C655 C664 C646 -178.6(11) 7_655 .
N641 C646 C664 C663 3.1(19) . .
N641 C646 C664 C655 179.4(12) . .
